data_7210878
loop_
_publ_author_name
'Wang, Lian-Cheng'
'Sun, Junliang'
'Huang, Zhi-Tang'
'Zheng, Qi-Yu'

_publ_section_title
;
 Stepwise tuning of the substituent groups from mother BTB ligands to two
 hexaphenylbenzene based ligands for construction of diverse coordination
 polymers
;
_journal_issue 42
_journal_name_full CrystEngComm
_journal_page_first 8511
_journal_paper_doi 10.1039/c3ce40856f
_journal_volume 15
_journal_year 2013
_chemical_formula_sum 'C129 H155 Cd3 N3 O25'
_chemical_formula_weight 2484.76
_chemical_name_systematic
; 
 ? 
;
_space_group_IT_number 14
_symmetry_cell_setting monoclinic
_symmetry_space_group_name_Hall '-P 2ybc'
_symmetry_space_group_name_H-M 'P 1 21/c 1'
_atom_sites_solution_hydrogens geom
_atom_sites_solution_primary direct
_atom_sites_solution_secondary difmap
_audit_creation_method SHELXL-97
_cell_angle_alpha 90.00
_cell_angle_beta 109.30(3)
_cell_angle_gamma 90.00
_cell_formula_units_Z 4
_cell_length_a 29.716(6)
_cell_length_b 18.584(4)
_cell_length_c 22.937(5)
_cell_measurement_reflns_used 34787
_cell_measurement_temperature 100(2)
_cell_measurement_theta_max 27.4850
_cell_measurement_theta_min 1.3650
_cell_volume 11955(5)
_computing_cell_refinement 'CrystalClear (Rigaku Inc., 2008)'
_computing_data_collection 'CrystalClear (Rigaku Inc., 2008)'
_computing_data_reduction 'CrystalClear (Rigaku Inc., 2008)'
_computing_molecular_graphics
;
 Mercury: visualization and analysis of crystal structures, C. F. Macrae,
 P. R. Edgington, P. McCabe, E. Pidcock, G. P. Shields, R. Taylor,
 M. Towler and J. van de Streek, J. Appl. Cryst., 39, 453-457, 2006.
;
_computing_publication_material 'SHELX-97 (Sheldrick, 2008)'
_computing_structure_refinement 'SHELX-97 (Sheldrick, 2008)'
_computing_structure_solution 'SHELX-97 (Sheldrick, 2008)'
_diffrn_ambient_temperature 100(2)
_diffrn_detector_area_resol_mean 28.5714
_diffrn_measured_fraction_theta_full 0.998
_diffrn_measured_fraction_theta_max 0.998
_diffrn_measurement_device_type 'MM007HF + CCD (Saturn724+)'
_diffrn_measurement_method '\w scans at fixed \c = 45\%'
_diffrn_radiation_monochromator Confocal
_diffrn_radiation_source 'Rotating Anode'
_diffrn_radiation_type MoK\a
_diffrn_radiation_wavelength 0.71073
_diffrn_reflns_av_R_equivalents 0.0550
_diffrn_reflns_av_sigmaI/netI 0.0568
_diffrn_reflns_limit_h_max 35
_diffrn_reflns_limit_h_min -24
_diffrn_reflns_limit_k_max 22
_diffrn_reflns_limit_k_min -22
_diffrn_reflns_limit_l_max 25
_diffrn_reflns_limit_l_min -27
_diffrn_reflns_number 67656
_diffrn_reflns_theta_full 25.00
_diffrn_reflns_theta_max 25.00
_diffrn_reflns_theta_min 0.73
_exptl_absorpt_coefficient_mu 0.602
_exptl_absorpt_correction_T_max 1.0000
_exptl_absorpt_correction_T_min 0.7825
_exptl_absorpt_correction_type multi-scan
_exptl_absorpt_process_details 'CrystalClear (Rigaku Inc., 2008)'
_exptl_crystal_colour Colorless
_exptl_crystal_density_diffrn 1.380
_exptl_crystal_density_method 'not measured'
_exptl_crystal_description block
_exptl_crystal_F_000 5176
_exptl_crystal_size_max 0.18
_exptl_crystal_size_mid 0.11
_exptl_crystal_size_min 0.07
_refine_diff_density_max 1.908
_refine_diff_density_min -0.908
_refine_diff_density_rms 0.103
_refine_ls_extinction_method none
_refine_ls_goodness_of_fit_ref 1.126
_refine_ls_hydrogen_treatment mixed
_refine_ls_matrix_type full
_refine_ls_number_parameters 1612
_refine_ls_number_reflns 21001
_refine_ls_number_restraints 2228
_refine_ls_restrained_S_all 1.097
_refine_ls_R_factor_all 0.0664
_refine_ls_R_factor_gt 0.0605
_refine_ls_shift/su_max 0.002
_refine_ls_shift/su_mean 0.000
_refine_ls_structure_factor_coef Fsqd
_refine_ls_weighting_details 'calc w=1/[\s^2^(Fo^2^)+(0.0512P)^2^+40.5859P] where P=(Fo^2^+2Fc^2^)/3'
_refine_ls_weighting_scheme calc
_refine_ls_wR_factor_gt 0.1382
_refine_ls_wR_factor_ref 0.1418
_reflns_number_gt 19347
_reflns_number_total 21001
_reflns_threshold_expression >2sigma(I)
_cod_data_source_file c3ce40856f.txt
_cod_data_source_block L1-Cd1
_cod_original_cell_volume 11956(4)
_cod_original_sg_symbol_H-M P2(1)/c
_cod_database_code 7210878

loop_
_symmetry_equiv_pos_as_xyz
'x, y, z'
'-x, y+1/2, -z+1/2'
'-x, -y, -z'
'x, -y-1/2, z-1/2'

loop_
_atom_site_label
_atom_site_type_symbol
_atom_site_fract_x
_atom_site_fract_y
_atom_site_fract_z
_atom_site_U_iso_or_equiv
_atom_site_adp_type
_atom_site_occupancy
_atom_site_symmetry_multiplicity
_atom_site_calc_flag
_atom_site_refinement_flags
_atom_site_disorder_assembly
_atom_site_disorder_group
Cd1 Cd -0.220299(7) -0.219980(11) -0.369462(10) 0.01657(5) Uani 1 1 d U . .
Cd2 Cd -0.279039(7) -0.221795(11) -0.542221(10) 0.01673(5) Uani 1 1 d U . .
Cd3 Cd -0.254318(8) -0.101022(12) -0.704662(10) 0.01957(6) Uani 1 1 d U . .
O1 O -0.14473(8) -0.15906(12) -0.32412(10) 0.0275(6) Uani 1 1 d U . .
O2 O -0.16995(7) -0.23442(12) -0.26782(10) 0.0232(6) Uani 1 1 d U . .
O3 O -0.26994(8) -0.15168(12) -0.34049(11) 0.0288(6) Uani 1 1 d U . .
H3A H -0.2674 -0.1410 -0.3040 0.043 Uiso 1 1 d R . .
H3B H -0.2844 -0.1179 -0.3634 0.043 Uiso 1 1 d R . .
O4 O -0.16954(8) -0.28691(13) -0.40853(11) 0.0314(6) Uani 1 1 d U . .
H4B H -0.1856 -0.2920 -0.4461 0.038 Uiso 1 1 d R . .
H4A H -0.1598 -0.2483 -0.4191 0.038 Uiso 1 1 d R . .
O5 O -0.23127(7) -0.14894(10) -0.45945(9) 0.0182(5) Uani 1 1 d U . .
O6 O -0.25918(8) -0.32617(11) -0.36588(10) 0.0237(6) Uani 1 1 d U . .
O7 O -0.28656(8) -0.27975(11) -0.45838(10) 0.0248(6) Uani 1 1 d U . .
O8 O -0.34288(10) -0.15348(16) -0.54445(19) 0.0743(12) Uani 1 1 d U . .
H8A H -0.3401 -0.1272 -0.5137 0.089 Uiso 1 1 d R . .
H8B H -0.3433 -0.1353 -0.5782 0.089 Uiso 1 1 d R . .
O9 O -0.22117(8) -0.30202(12) -0.52941(10) 0.0262(6) Uani 1 1 d U . .
O10 O -0.32990(8) -0.29101(12) -0.61719(10) 0.0271(6) Uani 1 1 d U . .
O11 O -0.27038(7) -0.14245(11) -0.61308(10) 0.0228(6) Uani 1 1 d U . .
O12 O -0.32521(7) -0.14599(12) -0.75610(10) 0.0251(6) Uani 1 1 d U . .
O13 O -0.20669(9) -0.19755(13) -0.68784(12) 0.0352(7) Uani 1 1 d U . .
O14 O -0.30055(10) 0.00487(14) -0.74519(14) 0.0469(8) Uani 1 1 d U . .
O15 O -0.20677(8) -0.01957(11) -0.64580(9) 0.0224(5) Uani 1 1 d U . .
O16 O -0.21840(9) -0.04064(13) -0.55607(10) 0.0344(6) Uani 1 1 d U . .
O17 O -0.22235(8) -0.07999(12) -0.77916(10) 0.0302(6) Uani 1 1 d U . .
H17 H -0.2399 -0.1034 -0.8095 0.045 Uiso 1 1 d R . .
O18 O 0.21582(9) 0.18771(12) 0.12378(11) 0.0318(6) Uani 1 1 d U . .
O19 O -0.35810(8) -0.12859(13) -0.68241(10) 0.0256(6) Uani 1 1 d U . .
O20 O -0.32014(10) -1.05356(14) -0.41774(17) 0.0610(10) Uani 1 1 d U . .
O21 O -0.25730(9) -1.02112(13) -0.44366(13) 0.0416(7) Uani 1 1 d U . .
O22 O -0.24076(14) -0.09487(17) -0.22603(14) 0.0701(11) Uani 1 1 d U . .
H22A H -0.2212 -0.0633 -0.2283 0.084 Uiso 1 1 d R . .
H22B H -0.2335 -0.1228 -0.1955 0.084 Uiso 1 1 d R . .
O23 O -0.1814(2) -0.0003(3) -0.2323(2) 0.0751(15) Uani 0.668(4) 1 d PDU A 1
O23A O -0.1467(4) 0.0039(6) -0.2023(5) 0.074(2) Uani 0.332(4) 1 d PDU A 2
O24 O -0.13652(9) -0.15302(17) -0.44634(14) 0.0514(8) Uani 1 1 d U . .
H24 H -0.1316 -0.1311 -0.4128 0.077 Uiso 1 1 d R . .
O25 O -0.38961(17) -0.1412(3) -0.4756(2) 0.1140(17) Uani 1 1 d U . .
H25 H -0.3933 -0.1074 -0.4533 0.171 Uiso 1 1 d R . .
N1 N -0.36268(9) -0.32685(15) -0.71626(13) 0.0254(7) Uani 1 1 d U . .
N2 N -0.30053(11) 0.08992(18) -0.67558(16) 0.0415(9) Uani 1 1 d U . .
N3 N -0.13233(18) 0.0155(4) -0.2892(2) 0.0570(13) Uani 0.668(4) 1 d PDU A 1
N3A N -0.1364(2) 0.0148(9) -0.2931(3) 0.0580(16) Uani 0.332(4) 1 d PDU A 2
C0AA C -0.1194(5) 0.0100(8) -0.2309(5) 0.0580(19) Uani 0.332(4) 1 d PDU A 2
H0A H -0.0860 0.0114 -0.2097 0.070 Uiso 0.332(4) 1 calc PR A 2
C1 C -0.13873(11) -0.19245(16) -0.27481(14) 0.0196(7) Uani 1 1 d U . .
C1AA C -0.1045(3) 0.0217(8) -0.3292(5) 0.059(2) Uani 0.332(4) 1 d PDU A 2
H1AC H -0.1232 0.0208 -0.3733 0.088 Uiso 0.332(4) 1 calc PR A 2
H1AA H -0.0818 -0.0184 -0.3195 0.088 Uiso 0.332(4) 1 calc PR A 2
H1AB H -0.0871 0.0673 -0.3191 0.088 Uiso 0.332(4) 1 calc PR A 2
C2 C -0.09265(10) -0.18330(16) -0.22222(14) 0.0182(7) Uani 1 1 d U . .
C2AA C -0.1866(3) 0.0099(8) -0.3306(6) 0.060(2) Uani 0.332(4) 1 d PDU A 2
H2AC H -0.1897 0.0110 -0.3744 0.089 Uiso 0.332(4) 1 calc PR A 2
H2AB H -0.2041 0.0505 -0.3212 0.089 Uiso 0.332(4) 1 calc PR A 2
H2AA H -0.1999 -0.0353 -0.3214 0.089 Uiso 0.332(4) 1 calc PR A 2
C3 C -0.05402(11) -0.15153(16) -0.23344(14) 0.0206(7) Uani 1 1 d U . .
H3 H -0.0574 -0.1338 -0.2735 0.025 Uiso 1 1 calc R . .
C4 C -0.01024(10) -0.14548(16) -0.18631(13) 0.0179(7) Uani 1 1 d U . .
H4 H 0.0161 -0.1240 -0.1945 0.021 Uiso 1 1 calc R . .
C5 C -0.00500(10) -0.17081(15) -0.12728(13) 0.0140(6) Uani 1 1 d U . .
C6 C -0.04449(10) -0.20123(16) -0.11612(14) 0.0171(7) Uani 1 1 d U . .
H6 H -0.0415 -0.2178 -0.0758 0.021 Uiso 1 1 calc R . .
C7 C -0.08783(10) -0.20736(16) -0.16315(14) 0.0186(7) Uani 1 1 d U . .
H7 H -0.1144 -0.2281 -0.1550 0.022 Uiso 1 1 calc R . .
C8 C 0.04304(9) -0.16960(15) -0.07770(12) 0.0129(6) Uani 1 1 d U . .
C9 C 0.06543(9) -0.23546(15) -0.05364(13) 0.0134(6) Uani 1 1 d U . .
C10 C 0.04120(10) -0.30522(15) -0.07848(13) 0.0143(6) Uani 1 1 d U . .
C11 C 0.03070(10) -0.32308(16) -0.14065(14) 0.0185(7) Uani 1 1 d U . .
H11 H 0.0406 -0.2919 -0.1670 0.022 Uiso 1 1 calc R . .
C12 C 0.00617(11) -0.38539(16) -0.16453(14) 0.0207(7) Uani 1 1 d U . .
H12 H -0.0001 -0.3966 -0.2069 0.025 Uiso 1 1 calc R . .
C13 C -0.00963(12) -0.43223(17) -0.12800(15) 0.0253(8) Uani 1 1 d U B .
C14 C 0.00154(12) -0.41438(18) -0.06592(15) 0.0273(8) Uani 1 1 d U . .
H14 H -0.0082 -0.4456 -0.0396 0.033 Uiso 1 1 calc R . .
C15 C 0.02652(11) -0.35237(16) -0.04146(14) 0.0207(7) Uani 1 1 d U . .
H15 H 0.0337 -0.3420 0.0012 0.025 Uiso 1 1 calc R . .
C16 C -0.03998(13) -0.49809(19) -0.15597(16) 0.0399(9) Uani 1 1 d DU . .
C17 C -0.0847(3) -0.4768(4) -0.2036(4) 0.0651(19) Uani 0.590(4) 1 d PDU B 1
H17A H -0.1038 -0.4480 -0.1847 0.098 Uiso 0.590(4) 1 calc PR B 1
H17C H -0.1025 -0.5199 -0.2226 0.098 Uiso 0.590(4) 1 calc PR B 1
H17B H -0.0775 -0.4481 -0.2353 0.098 Uiso 0.590(4) 1 calc PR B 1
C17A C -0.0483(4) -0.5085(6) -0.2241(4) 0.050(2) Uani 0.410(4) 1 d PDU B 2
H17D H -0.0640 -0.4658 -0.2468 0.075 Uiso 0.410(4) 1 calc PR B 2
H17F H -0.0686 -0.5507 -0.2389 0.075 Uiso 0.410(4) 1 calc PR B 2
H17E H -0.0176 -0.5158 -0.2306 0.075 Uiso 0.410(4) 1 calc PR B 2
C18 C -0.0099(3) -0.5454(4) -0.1872(3) 0.0508(17) Uani 0.590(4) 1 d PDU B 1
H18A H -0.0029 -0.5172 -0.2193 0.076 Uiso 0.590(4) 1 calc PR B 1
H18C H -0.0282 -0.5883 -0.2058 0.076 Uiso 0.590(4) 1 calc PR B 1
H18B H 0.0201 -0.5601 -0.1558 0.076 Uiso 0.590(4) 1 calc PR B 1
C18A C -0.0213(4) -0.5636(5) -0.1203(5) 0.057(2) Uani 0.410(4) 1 d PDU B 2
H18E H 0.0126 -0.5690 -0.1153 0.085 Uiso 0.410(4) 1 calc PR B 2
H18F H -0.0389 -0.6056 -0.1423 0.085 Uiso 0.410(4) 1 calc PR B 2
H18D H -0.0251 -0.5601 -0.0796 0.085 Uiso 0.410(4) 1 calc PR B 2
C19 C -0.0466(2) -0.5491(3) -0.1066(3) 0.0386(15) Uani 0.590(4) 1 d PDU B 1
H19B H -0.0154 -0.5607 -0.0765 0.058 Uiso 0.590(4) 1 calc PR B 1
H19C H -0.0622 -0.5934 -0.1264 0.058 Uiso 0.590(4) 1 calc PR B 1
H19A H -0.0665 -0.5256 -0.0856 0.058 Uiso 0.590(4) 1 calc PR B 1
C19A C -0.0924(3) -0.4789(6) -0.1567(5) 0.054(2) Uani 0.410(4) 1 d PDU B 2
H19E H -0.0929 -0.4774 -0.1142 0.082 Uiso 0.410(4) 1 calc PR B 2
H19F H -0.1147 -0.5157 -0.1801 0.082 Uiso 0.410(4) 1 calc PR B 2
H19D H -0.1017 -0.4318 -0.1762 0.082 Uiso 0.410(4) 1 calc PR B 2
C20 C 0.10964(10) -0.23537(15) -0.00647(13) 0.0139(6) Uani 1 1 d U . .
C21 C 0.13236(10) -0.17007(15) 0.01670(13) 0.0143(6) Uani 1 1 d U . .
C22 C 0.17969(10) -0.16687(15) 0.06689(13) 0.0154(7) Uani 1 1 d U . .
C23 C 0.22075(10) -0.19098(16) 0.05668(14) 0.0193(7) Uani 1 1 d U . .
H23 H 0.2180 -0.2168 0.0199 0.023 Uiso 1 1 calc R . .
C24 C 0.26581(11) -0.17806(17) 0.09924(14) 0.0220(8) Uani 1 1 d U . .
H24A H 0.2933 -0.1935 0.0902 0.026 Uiso 1 1 calc R . .
C25 C 0.27132(11) -0.14293(17) 0.15463(15) 0.0230(8) Uani 1 1 d U . .
C26 C 0.22976(11) -0.12222(17) 0.16636(14) 0.0233(8) Uani 1 1 d U . .
H26 H 0.2323 -0.1001 0.2047 0.028 Uiso 1 1 calc R . .
C27 C 0.18516(10) -0.13326(16) 0.12343(14) 0.0189(7) Uani 1 1 d U . .
H27 H 0.1577 -0.1178 0.1324 0.023 Uiso 1 1 calc R . .
C28 C 0.32049(12) -0.12216(19) 0.20032(15) 0.0280(8) Uani 1 1 d U . .
C29 C 0.36175(12) -0.1486(2) 0.17955(18) 0.0385(10) Uani 1 1 d U . .
H29B H 0.3598 -0.2010 0.1745 0.058 Uiso 1 1 calc R . .
H29C H 0.3922 -0.1357 0.2108 0.058 Uiso 1 1 calc R . .
H29A H 0.3596 -0.1260 0.1401 0.058 Uiso 1 1 calc R . .
C30 C 0.32654(13) -0.1544(2) 0.26394(16) 0.0362(10) Uani 1 1 d U . .
H30A H 0.3029 -0.1332 0.2803 0.054 Uiso 1 1 calc R . .
H30C H 0.3587 -0.1439 0.2921 0.054 Uiso 1 1 calc R . .
H30B H 0.3219 -0.2066 0.2601 0.054 Uiso 1 1 calc R . .
C31 C 0.32383(14) -0.0401(2) 0.20440(19) 0.0440(11) Uani 1 1 d U . .
H31B H 0.3195 -0.0201 0.1634 0.066 Uiso 1 1 calc R . .
H31C H 0.3552 -0.0261 0.2329 0.066 Uiso 1 1 calc R . .
H31A H 0.2989 -0.0214 0.2196 0.066 Uiso 1 1 calc R . .
C32 C 0.11069(9) -0.10433(15) -0.00893(13) 0.0130(6) Uani 1 1 d U . .
C33 C 0.13598(10) -0.03487(15) 0.01320(13) 0.0157(7) Uani 1 1 d U . .
C34 C 0.17559(11) -0.01635(16) -0.00321(14) 0.0203(7) Uani 1 1 d U . .
H34 H 0.1872 -0.0491 -0.0267 0.024 Uiso 1 1 calc R . .
C35 C 0.19824(10) 0.04907(17) 0.01415(14) 0.0208(7) Uani 1 1 d U . .
H35 H 0.2243 0.0619 0.0009 0.025 Uiso 1 1 calc R . .
C36 C 0.18315(10) 0.09578(16) 0.05059(14) 0.0187(7) Uani 1 1 d U . .
C37 C 0.14495(11) 0.07660(16) 0.07017(15) 0.0207(7) Uani 1 1 d U . .
H37 H 0.1354 0.1073 0.0971 0.025 Uiso 1 1 calc R . .
C38 C 0.12110(10) 0.01236(16) 0.04999(14) 0.0196(7) Uani 1 1 d U . .
H38 H 0.0941 0.0005 0.0616 0.023 Uiso 1 1 calc R . .
C39 C 0.20806(11) 0.16594(17) 0.07024(15) 0.0230(8) Uani 1 1 d U . .
C40 C 0.06620(9) -0.10450(15) -0.05646(13) 0.0127(6) Uani 1 1 d U . .
C41 C 0.04484(10) -0.03364(15) -0.08223(13) 0.0133(6) Uani 1 1 d U . .
C42 C 0.06790(10) 0.01211(16) -0.11141(14) 0.0176(7) Uani 1 1 d U . .
H42 H 0.0952 -0.0046 -0.1203 0.021 Uiso 1 1 calc R . .
C43 C 0.05161(11) 0.08167(16) -0.12766(14) 0.0195(7) Uani 1 1 d U . .
H43 H 0.0680 0.1117 -0.1475 0.023 Uiso 1 1 calc R . .
C44 C 0.01192(10) 0.10861(16) -0.11561(14) 0.0174(7) Uani 1 1 d U C .
C45 C -0.01207(10) 0.06139(16) -0.08909(14) 0.0180(7) Uani 1 1 d U . .
H45 H -0.0402 0.0773 -0.0819 0.022 Uiso 1 1 calc R . .
C46 C 0.00375(10) -0.00800(16) -0.07290(14) 0.0162(7) Uani 1 1 d U . .
H46 H -0.0137 -0.0388 -0.0551 0.019 Uiso 1 1 calc R . .
C47 C -0.00268(10) 0.18777(17) -0.12795(14) 0.0237(7) Uani 1 1 d DU . .
C48 C -0.04833(16) 0.2072(2) -0.1130(2) 0.0285(11) Uani 0.712(4) 1 d PDU C 1
H48B H -0.0753 0.1792 -0.1395 0.043 Uiso 0.712(4) 1 calc PR C 1
H48C H -0.0551 0.2587 -0.1203 0.043 Uiso 0.712(4) 1 calc PR C 1
H48A H -0.0436 0.1961 -0.0696 0.043 Uiso 0.712(4) 1 calc PR C 1
C48A C -0.0064(4) 0.2219(6) -0.0730(5) 0.033(2) Uani 0.288(4) 1 d PDU C 2
H48D H -0.0308 0.1973 -0.0602 0.049 Uiso 0.288(4) 1 calc PR C 2
H48F H -0.0154 0.2725 -0.0819 0.049 Uiso 0.288(4) 1 calc PR C 2
H48E H 0.0244 0.2190 -0.0397 0.049 Uiso 0.288(4) 1 calc PR C 2
C49 C -0.00866(19) 0.2113(3) -0.1923(2) 0.0324(12) Uani 0.712(4) 1 d PDU C 1
H49B H 0.0211 0.2031 -0.2009 0.049 Uiso 0.712(4) 1 calc PR C 1
H49C H -0.0166 0.2627 -0.1966 0.049 Uiso 0.712(4) 1 calc PR C 1
H49A H -0.0344 0.1837 -0.2215 0.049 Uiso 0.712(4) 1 calc PR C 1
C49A C -0.0524(4) 0.1832(6) -0.1830(5) 0.031(2) Uani 0.288(4) 1 d PDU C 2
H49E H -0.0483 0.1551 -0.2171 0.047 Uiso 0.288(4) 1 calc PR C 2
H49F H -0.0633 0.2318 -0.1975 0.047 Uiso 0.288(4) 1 calc PR C 2
H49D H -0.0761 0.1597 -0.1682 0.047 Uiso 0.288(4) 1 calc PR C 2
C50 C 0.03779(18) 0.2337(3) -0.0813(3) 0.0357(13) Uani 0.712(4) 1 d PDU C 1
H50A H 0.0415 0.2189 -0.0389 0.054 Uiso 0.712(4) 1 calc PR C 1
H50C H 0.0292 0.2848 -0.0865 0.054 Uiso 0.712(4) 1 calc PR C 1
H50B H 0.0679 0.2261 -0.0893 0.054 Uiso 0.712(4) 1 calc PR C 1
C50A C 0.0293(4) 0.2283(6) -0.1595(5) 0.025(2) Uani 0.288(4) 1 d PDU C 2
H50D H 0.0621 0.2305 -0.1310 0.038 Uiso 0.288(4) 1 calc PR C 2
H50F H 0.0171 0.2773 -0.1703 0.038 Uiso 0.288(4) 1 calc PR C 2
H50E H 0.0286 0.2026 -0.1971 0.038 Uiso 0.288(4) 1 calc PR C 2
C51 C -0.20239(11) -0.00364(16) -0.59041(14) 0.0202(7) Uani 1 1 d U . .
C52 C -0.17780(10) 0.06494(16) -0.56508(13) 0.0165(7) Uani 1 1 d U . .
C53 C -0.17131(10) 0.08440(16) -0.50446(14) 0.0179(7) Uani 1 1 d U . .
H53 H -0.1820 0.0535 -0.4787 0.022 Uiso 1 1 calc R . .
C54 C -0.14914(10) 0.14910(16) -0.48140(14) 0.0178(7) Uani 1 1 d U . .
H54 H -0.1446 0.1619 -0.4398 0.021 Uiso 1 1 calc R . .
C55 C -0.13356(10) 0.19517(15) -0.51817(13) 0.0141(7) Uani 1 1 d U . .
C56 C -0.14131(10) 0.17599(16) -0.57963(14) 0.0177(7) Uani 1 1 d U . .
H56 H -0.1319 0.2076 -0.6060 0.021 Uiso 1 1 calc R . .
C57 C -0.16272(10) 0.11103(16) -0.60206(14) 0.0194(7) Uani 1 1 d U . .
H57 H -0.1671 0.0979 -0.6436 0.023 Uiso 1 1 calc R . .
C58 C -0.20945(13) -0.0122(2) -0.79843(18) 0.0363(9) Uani 1 1 d U . .
H58A H -0.1899 0.0151 -0.7618 0.044 Uiso 1 1 calc R . .
H58B H -0.2386 0.0160 -0.8191 0.044 Uiso 1 1 calc R . .
C59 C -0.18220(13) -0.0221(2) -0.84142(17) 0.0377(10) Uani 1 1 d U . .
H59C H -0.2021 -0.0469 -0.8787 0.057 Uiso 1 1 calc R . .
H59A H -0.1537 -0.0509 -0.8213 0.057 Uiso 1 1 calc R . .
H59B H -0.1728 0.0250 -0.8527 0.057 Uiso 1 1 calc R . .
C60 C -0.36038(11) -0.14088(16) -0.73699(14) 0.0207(7) Uani 1 1 d U . .
C61 C -0.28442(10) -0.33092(16) -0.42170(14) 0.0189(7) Uani 1 1 d U . .
C62 C -0.31117(10) -0.39885(16) -0.44470(14) 0.0176(7) Uani 1 1 d U . .
C63 C -0.32468(10) -0.41670(15) -0.50724(14) 0.0165(7) Uani 1 1 d U . .
H63 H -0.3182 -0.3843 -0.5355 0.020 Uiso 1 1 calc R . .
C64 C -0.34735(10) -0.48086(16) -0.52823(13) 0.0155(7) Uani 1 1 d U . .
H64 H -0.3558 -0.4928 -0.5708 0.019 Uiso 1 1 calc R . .
C65 C -0.35798(10) -0.52855(15) -0.48783(13) 0.0150(7) Uani 1 1 d U . .
C66 C -0.34543(10) -0.50982(15) -0.42552(13) 0.0148(7) Uani 1 1 d U . .
H66 H -0.3531 -0.5414 -0.3976 0.018 Uiso 1 1 calc R . .
C67 C -0.32200(10) -0.44576(15) -0.40401(14) 0.0155(7) Uani 1 1 d U . .
H67 H -0.3133 -0.4339 -0.3614 0.019 Uiso 1 1 calc R . .
C68 C -0.38271(10) -0.59786(15) -0.51148(13) 0.0134(6) Uani 1 1 d U . .
C69 C -0.36095(10) -0.66397(15) -0.48824(13) 0.0140(6) Uani 1 1 d U . .
C70 C -0.31313(10) -0.66777(15) -0.43869(13) 0.0155(7) Uani 1 1 d U . .
C71 C -0.30759(10) -0.70357(16) -0.38335(13) 0.0169(7) Uani 1 1 d U . .
H71 H -0.3350 -0.7192 -0.3742 0.020 Uiso 1 1 calc R . .
C72 C -0.26260(10) -0.71664(16) -0.34157(13) 0.0169(7) Uani 1 1 d U . .
H72 H -0.2598 -0.7401 -0.3037 0.020 Uiso 1 1 calc R . .
C73 C -0.22123(10) -0.69646(16) -0.35330(13) 0.0168(7) Uani 1 1 d U . .
C74 C -0.22744(10) -0.65785(16) -0.40730(14) 0.0176(7) Uani 1 1 d U . .
H74 H -0.2001 -0.6412 -0.4160 0.021 Uiso 1 1 calc R . .
C75 C -0.27254(10) -0.64286(15) -0.44914(14) 0.0170(7) Uani 1 1 d U . .
H75 H -0.2754 -0.6153 -0.4851 0.020 Uiso 1 1 calc R . .
C76 C -0.17221(10) -0.71907(17) -0.30955(14) 0.0203(7) Uani 1 1 d U . .
C77 C -0.17024(12) -0.80147(18) -0.30606(16) 0.0301(9) Uani 1 1 d U . .
H77A H -0.1389 -0.8167 -0.2784 0.045 Uiso 1 1 calc R . .
H77C H -0.1756 -0.8213 -0.3474 0.045 Uiso 1 1 calc R . .
H77B H -0.1950 -0.8191 -0.2901 0.045 Uiso 1 1 calc R . .
C78 C -0.16493(12) -0.6886(2) -0.24515(15) 0.0278(8) Uani 1 1 d U . .
H78B H -0.1335 -0.7029 -0.2171 0.042 Uiso 1 1 calc R . .
H78C H -0.1897 -0.7074 -0.2297 0.042 Uiso 1 1 calc R . .
H78A H -0.1670 -0.6360 -0.2473 0.042 Uiso 1 1 calc R . .
C79 C -0.13152(11) -0.69228(19) -0.33080(15) 0.0259(8) Uani 1 1 d U . .
H79A H -0.1317 -0.6396 -0.3316 0.039 Uiso 1 1 calc R . .
H79C H -0.1358 -0.7108 -0.3723 0.039 Uiso 1 1 calc R . .
H79B H -0.1010 -0.7093 -0.3021 0.039 Uiso 1 1 calc R . .
C80 C -0.38348(10) -0.72893(15) -0.51302(13) 0.0141(6) Uani 1 1 d U . .
C81 C -0.36002(10) -0.80013(16) -0.49065(13) 0.0170(7) Uani 1 1 d U . .
C82 C -0.31741(11) -0.81864(16) -0.49959(14) 0.0195(7) Uani 1 1 d U . .
H82 H -0.3024 -0.7850 -0.5183 0.023 Uiso 1 1 calc R . .
C83 C -0.29661(11) -0.88508(17) -0.48166(15) 0.0231(8) Uani 1 1 d U . .
H83 H -0.2673 -0.8966 -0.4876 0.028 Uiso 1 1 calc R . .
C84 C -0.31853(11) -0.93504(17) -0.45490(15) 0.0240(8) Uani 1 1 d U . .
C85 C -0.36024(11) -0.91639(17) -0.44417(15) 0.0236(8) Uani 1 1 d U . .
H85 H -0.3747 -0.9496 -0.4244 0.028 Uiso 1 1 calc R . .
C86 C -0.38103(11) -0.84938(16) -0.46223(14) 0.0195(7) Uani 1 1 d U . .
H86 H -0.4098 -0.8373 -0.4550 0.023 Uiso 1 1 calc R . .
C87 C -0.29718(13) -1.00938(18) -0.43848(18) 0.0331(9) Uani 1 1 d U . .
C88 C -0.42864(10) -0.72775(15) -0.55944(13) 0.0140(6) Uani 1 1 d U . .
C89 C -0.45192(10) -0.79782(15) -0.58464(13) 0.0149(7) Uani 1 1 d U . .
C90 C -0.49158(10) -0.82206(16) -0.57061(14) 0.0185(7) Uani 1 1 d U . .
H90 H -0.5065 -0.7909 -0.5497 0.022 Uiso 1 1 calc R . .
C91 C -0.50965(10) -0.89109(16) -0.58671(14) 0.0196(7) Uani 1 1 d U . .
H91 H -0.5366 -0.9063 -0.5765 0.024 Uiso 1 1 calc R . .
C92 C -0.48879(10) -0.93796(16) -0.61745(13) 0.0176(7) Uani 1 1 d U D .
C93 C -0.45080(10) -0.91207(16) -0.63446(14) 0.0184(7) Uani 1 1 d U . .
H93 H -0.4369 -0.9421 -0.6575 0.022 Uiso 1 1 calc R . .
C94 C -0.43298(10) -0.84335(16) -0.61833(14) 0.0171(7) Uani 1 1 d U . .
H94 H -0.4072 -0.8271 -0.6307 0.020 Uiso 1 1 calc R . .
C95 C -0.50561(11) -1.01670(16) -0.62999(14) 0.0227(7) Uani 1 1 d DU . .
C96 C -0.4777(2) -1.0599(3) -0.6624(3) 0.0323(13) Uani 0.611(3) 1 d PDU D 1
H96B H -0.4829 -1.0398 -0.7036 0.048 Uiso 0.611(3) 1 calc PR D 1
H96C H -0.4884 -1.1101 -0.6662 0.048 Uiso 0.611(3) 1 calc PR D 1
H96A H -0.4436 -1.0578 -0.6383 0.048 Uiso 0.611(3) 1 calc PR D 1
C96A C -0.4636(3) -1.0646(4) -0.5905(4) 0.0317(18) Uani 0.389(3) 1 d PDU D 2
H96E H -0.4348 -1.0529 -0.6004 0.047 Uiso 0.389(3) 1 calc PR D 2
H96F H -0.4717 -1.1154 -0.5998 0.047 Uiso 0.389(3) 1 calc PR D 2
H96D H -0.4580 -1.0556 -0.5466 0.047 Uiso 0.389(3) 1 calc PR D 2
C97 C -0.5009(2) -1.0531(3) -0.5682(2) 0.0284(13) Uani 0.611(3) 1 d PDU D 1
H97A H -0.4678 -1.0503 -0.5408 0.043 Uiso 0.611(3) 1 calc PR D 1
H97C H -0.5105 -1.1037 -0.5755 0.043 Uiso 0.611(3) 1 calc PR D 1
H97B H -0.5216 -1.0286 -0.5489 0.043 Uiso 0.611(3) 1 calc PR D 1
C97A C -0.5499(3) -1.0346(5) -0.6122(4) 0.0308(17) Uani 0.389(3) 1 d PDU D 2
H97D H -0.5433 -1.0246 -0.5682 0.046 Uiso 0.389(3) 1 calc PR D 2
H97F H -0.5579 -1.0856 -0.6203 0.046 Uiso 0.389(3) 1 calc PR D 2
H97E H -0.5768 -1.0051 -0.6367 0.046 Uiso 0.389(3) 1 calc PR D 2
C98 C -0.5583(2) -1.0162(3) -0.6702(3) 0.0367(14) Uani 0.611(3) 1 d PDU D 1
H98A H -0.5768 -0.9903 -0.6487 0.055 Uiso 0.611(3) 1 calc PR D 1
H98C H -0.5699 -1.0658 -0.6781 0.055 Uiso 0.611(3) 1 calc PR D 1
H98B H -0.5618 -0.9923 -0.7095 0.055 Uiso 0.611(3) 1 calc PR D 1
C98A C -0.5158(3) -1.0368(4) -0.6975(3) 0.0249(16) Uani 0.389(3) 1 d PDU D 2
H98E H -0.5427 -1.0082 -0.7234 0.037 Uiso 0.389(3) 1 calc PR D 2
H98F H -0.5238 -1.0880 -0.7032 0.037 Uiso 0.389(3) 1 calc PR D 2
H98D H -0.4875 -1.0270 -0.7092 0.037 Uiso 0.389(3) 1 calc PR D 2
C99 C -0.45091(10) -0.66210(16) -0.58088(13) 0.0147(7) Uani 1 1 d U . .
C100 C -0.49983(10) -0.66114(15) -0.62787(13) 0.0155(7) Uani 1 1 d U . .
C101 C -0.53839(10) -0.63858(16) -0.61094(14) 0.0192(7) Uani 1 1 d U . .
H10 H -0.5336 -0.6256 -0.5693 0.023 Uiso 1 1 calc R . .
C102 C -0.58393(11) -0.63478(17) -0.65430(14) 0.0210(7) Uani 1 1 d U . .
H10A H -0.6101 -0.6212 -0.6417 0.025 Uiso 1 1 calc R . .
C103 C -0.59118(10) -0.65064(15) -0.71564(14) 0.0166(7) Uani 1 1 d U . .
C104 C -0.55291(10) -0.67337(16) -0.73275(14) 0.0185(7) Uani 1 1 d U . .
H10B H -0.5576 -0.6847 -0.7747 0.022 Uiso 1 1 calc R . .
C105 C -0.50765(10) -0.67980(16) -0.68886(14) 0.0178(7) Uani 1 1 d U . .
H10C H -0.4820 -0.6971 -0.7009 0.021 Uiso 1 1 calc R . .
C106 C -0.42802(10) -0.59668(15) -0.55780(13) 0.0143(6) Uani 1 1 d U . .
C107 C -0.45293(10) -0.52719(15) -0.58166(13) 0.0153(7) Uani 1 1 d U . .
C108 C -0.46527(10) -0.47996(16) -0.54280(14) 0.0179(7) Uani 1 1 d U . .
H10D H -0.4546 -0.4891 -0.4996 0.021 Uiso 1 1 calc R . .
C109 C -0.49295(10) -0.41932(16) -0.56570(14) 0.0189(7) Uani 1 1 d U . .
H10E H -0.5013 -0.3883 -0.5379 0.023 Uiso 1 1 calc R . .
C110 C -0.50873(10) -0.40316(16) -0.62855(14) 0.0170(7) Uani 1 1 d U . .
C111 C -0.49427(10) -0.44894(16) -0.66725(14) 0.0171(7) Uani 1 1 d U . .
H11A H -0.5032 -0.4382 -0.7101 0.020 Uiso 1 1 calc R . .
C112 C -0.46714(10) -0.50974(15) -0.64444(14) 0.0163(7) Uani 1 1 d U . .
H11B H -0.4580 -0.5401 -0.6720 0.020 Uiso 1 1 calc R . .
C113 C -0.54207(11) -0.33941(17) -0.65586(14) 0.0210(7) Uani 1 1 d U . .
C114 C -0.58875(12) -0.36859(19) -0.70136(17) 0.0311(9) Uani 1 1 d U . .
H11C H -0.6035 -0.4017 -0.6798 0.047 Uiso 1 1 calc R . .
H11E H -0.5820 -0.3942 -0.7349 0.047 Uiso 1 1 calc R . .
H11D H -0.6105 -0.3285 -0.7185 0.047 Uiso 1 1 calc R . .
C115 C -0.51865(12) -0.28903(18) -0.69020(17) 0.0324(9) Uani 1 1 d U . .
H11G H -0.5399 -0.2483 -0.7071 0.049 Uiso 1 1 calc R . .
H11H H -0.5127 -0.3153 -0.7240 0.049 Uiso 1 1 calc R . .
H11F H -0.4884 -0.2712 -0.6615 0.049 Uiso 1 1 calc R . .
C116 C -0.55393(12) -0.29594(18) -0.60659(16) 0.0278(8) Uani 1 1 d U . .
H11J H -0.5692 -0.3272 -0.5843 0.042 Uiso 1 1 calc R . .
H11K H -0.5757 -0.2567 -0.6262 0.042 Uiso 1 1 calc R . .
H11I H -0.5245 -0.2759 -0.5775 0.042 Uiso 1 1 calc R . .
C117 C -0.32948(11) -0.29415(17) -0.67153(15) 0.0246(8) Uani 1 1 d U . .
H11L H -0.3039 -0.2718 -0.6809 0.030 Uiso 1 1 calc R . .
C118 C -0.35980(13) -0.3306(2) -0.77849(17) 0.0355(10) Uani 1 1 d U . .
H11M H -0.3333 -0.3007 -0.7808 0.053 Uiso 1 1 calc R . .
H11O H -0.3897 -0.3130 -0.8083 0.053 Uiso 1 1 calc R . .
H11N H -0.3545 -0.3806 -0.7882 0.053 Uiso 1 1 calc R . .
C119 C -0.40208(12) -0.3630(2) -0.70425(18) 0.0366(10) Uani 1 1 d U . .
H11Q H -0.3961 -0.4149 -0.7010 0.055 Uiso 1 1 calc R . .
H11R H -0.4317 -0.3533 -0.7382 0.055 Uiso 1 1 calc R . .
H11P H -0.4050 -0.3450 -0.6655 0.055 Uiso 1 1 calc R . .
C120 C -0.29047(14) 0.0681(2) -0.72397(19) 0.0407(10) Uani 1 1 d U . .
H12A H -0.2753 0.1003 -0.7437 0.049 Uiso 1 1 calc R . .
C121 C -0.28718(16) 0.1610(2) -0.6526(2) 0.0533(13) Uani 1 1 d U . .
H12C H -0.3154 0.1870 -0.6510 0.080 Uiso 1 1 calc R . .
H12D H -0.2734 0.1865 -0.6801 0.080 Uiso 1 1 calc R . .
H12B H -0.2636 0.1584 -0.6111 0.080 Uiso 1 1 calc R . .
C122 C -0.32372(15) 0.0439(2) -0.6419(2) 0.0508(12) Uani 1 1 d U . .
H12E H -0.3000 0.0275 -0.6033 0.076 Uiso 1 1 calc R . .
H12G H -0.3380 0.0021 -0.6674 0.076 Uiso 1 1 calc R . .
H12F H -0.3486 0.0713 -0.6325 0.076 Uiso 1 1 calc R . .
C123 C -0.1263(3) 0.0069(5) -0.3493(3) 0.0648(18) Uani 0.668(4) 1 d PDU A 1
H12N H -0.1141 0.0519 -0.3608 0.097 Uiso 0.668(4) 1 calc PR A 1
H12O H -0.1571 -0.0049 -0.3803 0.097 Uiso 0.668(4) 1 calc PR A 1
H12M H -0.1035 -0.0320 -0.3472 0.097 Uiso 0.668(4) 1 calc PR A 1
C124 C -0.0902(2) 0.0349(4) -0.2375(3) 0.0594(17) Uani 0.668(4) 1 d PDU A 1
H12P H -0.0997 0.0492 -0.2022 0.089 Uiso 0.668(4) 1 calc PR A 1
H12R H -0.0738 0.0751 -0.2496 0.089 Uiso 0.668(4) 1 calc PR A 1
H12Q H -0.0686 -0.0065 -0.2261 0.089 Uiso 0.668(4) 1 calc PR A 1
C125 C -0.1751(2) -0.0009(4) -0.2816(3) 0.0580(15) Uani 0.668(4) 1 d PDU A 1
H12S H -0.2012 -0.0134 -0.3172 0.070 Uiso 0.668(4) 1 calc PR A 1
C128 C -0.4079(2) -0.2561(4) -0.5011(3) 0.113(2) Uani 1 1 d U . .
H12I H -0.4089 -0.3060 -0.4879 0.169 Uiso 1 1 calc R . .
H12H H -0.3876 -0.2529 -0.5271 0.169 Uiso 1 1 calc R . .
H12J H -0.4402 -0.2402 -0.5248 0.169 Uiso 1 1 calc R . .
C129 C -0.3887(2) -0.2104(3) -0.4474(3) 0.0959(19) Uani 1 1 d U . .
H12L H -0.4091 -0.2112 -0.4208 0.115 Uiso 1 1 calc R . .
H12K H -0.3559 -0.2247 -0.4226 0.115 Uiso 1 1 calc R . .
C130 C -0.1217(2) -0.1589(4) -0.5383(3) 0.0925(19) Uani 1 1 d U . .
H13C H -0.1109 -0.1314 -0.5677 0.139 Uiso 1 1 calc R . .
H13B H -0.1564 -0.1648 -0.5549 0.139 Uiso 1 1 calc R . .
H13A H -0.1065 -0.2064 -0.5319 0.139 Uiso 1 1 calc R . .
C131 C -0.1089(2) -0.1207(3) -0.4799(3) 0.0818(17) Uani 1 1 d U . .
H13D H -0.0744 -0.1259 -0.4570 0.098 Uiso 1 1 calc R . .
H13E H -0.1165 -0.0689 -0.4868 0.098 Uiso 1 1 calc R . .
H13F H -0.211(2) -0.228(4) -0.667(3) 0.123 Uiso 1 1 d . . .
H13G H -0.193(2) -0.212(4) -0.715(3) 0.123 Uiso 1 1 d . . .

loop_
_atom_site_aniso_label
_atom_site_aniso_U_11
_atom_site_aniso_U_22
_atom_site_aniso_U_33
_atom_site_aniso_U_23
_atom_site_aniso_U_13
_atom_site_aniso_U_12
Cd1 0.01662(10) 0.01248(10) 0.01564(10) -0.00113(8) -0.00136(8) -0.00023(8)
Cd2 0.01818(10) 0.01308(10) 0.01714(10) 0.00173(8) 0.00343(8) 0.00204(8)
Cd3 0.01773(10) 0.01747(11) 0.01953(11) -0.00027(9) 0.00080(8) -0.00256(9)
O1 0.0259(11) 0.0235(11) 0.0219(11) 0.0020(10) -0.0071(9) -0.0025(10)
O2 0.0178(10) 0.0268(11) 0.0186(11) -0.0005(9) -0.0025(8) -0.0025(9)
O3 0.0333(11) 0.0249(12) 0.0301(12) 0.0042(10) 0.0129(9) 0.0091(10)
O4 0.0288(11) 0.0348(13) 0.0252(12) -0.0026(10) 0.0017(10) 0.0117(10)
O5 0.0223(10) 0.0112(9) 0.0174(10) 0.0023(8) 0.0014(8) 0.0027(8)
O6 0.0263(11) 0.0141(10) 0.0230(11) -0.0011(9) -0.0022(9) -0.0028(9)
O7 0.0350(11) 0.0170(10) 0.0246(11) -0.0027(9) 0.0128(9) -0.0072(9)
O8 0.0390(15) 0.0444(16) 0.135(3) -0.0303(18) 0.0226(17) 0.0112(14)
O9 0.0309(11) 0.0242(11) 0.0220(11) -0.0022(9) 0.0066(9) 0.0145(10)
O10 0.0323(11) 0.0217(11) 0.0241(11) -0.0001(9) 0.0050(9) -0.0081(10)
O11 0.0241(10) 0.0213(11) 0.0201(11) 0.0005(9) 0.0033(9) -0.0067(9)
O12 0.0182(10) 0.0329(12) 0.0222(11) 0.0017(10) 0.0039(8) -0.0029(9)
O13 0.0457(13) 0.0277(12) 0.0386(13) 0.0120(11) 0.0226(11) 0.0111(11)
O14 0.0402(14) 0.0315(13) 0.0577(17) 0.0002(13) 0.0007(13) 0.0068(12)
O15 0.0311(10) 0.0203(10) 0.0182(10) -0.0094(9) 0.0116(8) -0.0084(9)
O16 0.0487(13) 0.0322(12) 0.0213(11) -0.0059(10) 0.0104(10) -0.0214(11)
O17 0.0439(12) 0.0269(11) 0.0187(11) -0.0022(9) 0.0088(10) -0.0152(10)
O18 0.0475(13) 0.0245(11) 0.0265(11) -0.0101(10) 0.0164(10) -0.0127(11)
O19 0.0227(10) 0.0336(12) 0.0184(10) 0.0016(10) 0.0038(9) -0.0013(10)
O20 0.0353(13) 0.0287(13) 0.114(2) 0.0332(15) 0.0176(15) 0.0071(12)
O21 0.0500(13) 0.0263(12) 0.0568(15) 0.0082(11) 0.0287(12) 0.0148(11)
O22 0.123(3) 0.0473(17) 0.0365(16) -0.0013(14) 0.0215(17) 0.0176(19)
O23 0.087(3) 0.075(3) 0.069(3) -0.014(2) 0.033(2) -0.001(2)
O23A 0.081(4) 0.071(4) 0.069(4) -0.004(3) 0.025(3) -0.003(3)
O24 0.0410(13) 0.0607(18) 0.0614(16) -0.0089(14) 0.0291(12) -0.0034(13)
O25 0.102(3) 0.105(3) 0.130(3) -0.004(3) 0.032(2) 0.006(3)
N1 0.0234(12) 0.0230(13) 0.0283(13) -0.0044(11) 0.0064(11) -0.0026(11)
N2 0.0364(15) 0.0371(16) 0.0490(17) -0.0053(14) 0.0112(13) 0.0044(13)
N3 0.068(2) 0.049(2) 0.052(2) 0.0029(19) 0.0167(18) -0.0022(19)
N3A 0.068(2) 0.052(2) 0.053(2) 0.002(2) 0.018(2) -0.002(2)
C0AA 0.068(3) 0.054(3) 0.053(3) 0.000(3) 0.022(3) -0.004(3)
C1 0.0194(13) 0.0142(13) 0.0202(14) -0.0048(12) -0.0002(11) 0.0032(12)
C1AA 0.067(3) 0.056(3) 0.056(3) 0.003(3) 0.025(3) -0.003(3)
C2 0.0164(12) 0.0155(13) 0.0173(13) -0.0043(11) -0.0016(11) 0.0008(11)
C2AA 0.067(3) 0.053(3) 0.056(3) 0.006(3) 0.016(3) -0.007(3)
C3 0.0232(14) 0.0171(14) 0.0173(14) 0.0017(12) 0.0010(12) 0.0038(12)
C4 0.0193(13) 0.0162(13) 0.0169(13) 0.0022(12) 0.0044(11) -0.0003(11)
C5 0.0123(11) 0.0130(12) 0.0158(13) -0.0023(11) 0.0033(10) 0.0006(10)
C6 0.0196(13) 0.0166(13) 0.0161(13) -0.0012(11) 0.0071(11) -0.0023(11)
C7 0.0121(12) 0.0192(14) 0.0241(14) -0.0015(12) 0.0053(11) -0.0001(11)
C8 0.0139(11) 0.0152(13) 0.0113(12) 0.0016(10) 0.0065(10) -0.0019(10)
C9 0.0136(11) 0.0147(13) 0.0143(12) -0.0003(11) 0.0077(10) -0.0017(10)
C10 0.0140(12) 0.0126(12) 0.0160(13) 0.0002(11) 0.0045(10) 0.0013(11)
C11 0.0194(13) 0.0165(13) 0.0206(14) 0.0007(12) 0.0081(11) -0.0006(11)
C12 0.0258(14) 0.0184(14) 0.0173(14) -0.0029(12) 0.0064(11) -0.0031(12)
C13 0.0331(15) 0.0189(14) 0.0237(15) -0.0034(12) 0.0090(12) -0.0075(13)
C14 0.0383(16) 0.0221(15) 0.0227(15) 0.0013(13) 0.0118(13) -0.0098(13)
C15 0.0270(14) 0.0176(14) 0.0180(14) 0.0002(12) 0.0081(11) -0.0030(12)
C16 0.0539(16) 0.0296(15) 0.0353(16) -0.0086(14) 0.0134(14) -0.0227(14)
C17 0.064(3) 0.053(3) 0.060(3) -0.004(3) -0.004(3) -0.027(3)
C17A 0.063(3) 0.040(3) 0.045(3) -0.016(3) 0.015(3) -0.024(3)
C18 0.078(3) 0.035(3) 0.044(3) -0.012(2) 0.027(3) -0.026(3)
C18A 0.069(4) 0.032(3) 0.055(4) -0.007(3) 0.001(3) -0.020(3)
C19 0.057(3) 0.024(2) 0.039(3) -0.007(2) 0.021(2) -0.028(2)
C19A 0.051(4) 0.049(4) 0.057(4) -0.016(3) 0.010(3) -0.025(3)
C20 0.0183(12) 0.0131(13) 0.0102(12) -0.0011(11) 0.0047(10) 0.0012(11)
C21 0.0156(12) 0.0156(13) 0.0139(12) -0.0007(11) 0.0079(10) 0.0012(11)
C22 0.0176(12) 0.0116(12) 0.0161(13) 0.0022(11) 0.0041(10) -0.0019(11)
C23 0.0219(13) 0.0161(13) 0.0182(14) -0.0003(12) 0.0042(11) -0.0002(12)
C24 0.0165(13) 0.0257(15) 0.0225(14) -0.0015(13) 0.0049(11) 0.0042(12)
C25 0.0209(13) 0.0223(14) 0.0206(14) 0.0023(12) -0.0001(12) -0.0041(12)
C26 0.0283(14) 0.0242(15) 0.0151(14) -0.0026(12) 0.0041(12) -0.0061(13)
C27 0.0175(13) 0.0205(14) 0.0189(14) 0.0012(12) 0.0065(11) -0.0013(12)
C28 0.0213(14) 0.0338(16) 0.0226(15) -0.0010(13) -0.0011(12) -0.0062(13)
C29 0.0204(15) 0.054(2) 0.0349(19) -0.0025(17) 0.0014(14) -0.0061(16)
C30 0.0272(16) 0.050(2) 0.0224(17) 0.0011(16) -0.0033(14) -0.0106(16)
C31 0.0351(18) 0.043(2) 0.044(2) 0.0018(18) 0.0007(16) -0.0156(17)
C32 0.0120(11) 0.0150(13) 0.0144(12) -0.0008(11) 0.0076(10) -0.0018(10)
C33 0.0142(12) 0.0140(13) 0.0169(13) 0.0017(11) 0.0024(10) -0.0007(11)
C34 0.0233(13) 0.0168(14) 0.0227(14) -0.0066(12) 0.0100(11) -0.0041(12)
C35 0.0172(12) 0.0210(14) 0.0265(14) -0.0025(13) 0.0102(11) -0.0060(12)
C36 0.0209(13) 0.0155(13) 0.0194(13) -0.0022(12) 0.0063(11) -0.0016(11)
C37 0.0244(13) 0.0155(13) 0.0258(14) -0.0066(12) 0.0131(11) -0.0016(12)
C38 0.0193(13) 0.0176(14) 0.0253(14) -0.0031(12) 0.0121(11) -0.0020(11)
C39 0.0265(14) 0.0157(14) 0.0250(15) -0.0020(13) 0.0059(12) -0.0023(12)
C40 0.0130(11) 0.0131(12) 0.0148(12) 0.0020(11) 0.0082(10) 0.0010(10)
C41 0.0154(12) 0.0106(12) 0.0123(12) -0.0005(10) 0.0022(10) -0.0005(10)
C42 0.0190(12) 0.0156(13) 0.0210(14) 0.0009(12) 0.0103(11) 0.0032(11)
C43 0.0227(13) 0.0189(14) 0.0178(13) 0.0049(12) 0.0076(11) -0.0015(12)
C44 0.0153(12) 0.0178(13) 0.0168(13) 0.0019(11) 0.0021(11) 0.0029(11)
C45 0.0136(12) 0.0185(14) 0.0219(14) 0.0025(12) 0.0060(11) 0.0036(11)
C46 0.0132(12) 0.0147(13) 0.0210(14) 0.0005(12) 0.0059(11) -0.0012(11)
C47 0.0249(12) 0.0189(13) 0.0310(14) 0.0074(12) 0.0142(11) 0.0055(11)
C48 0.0346(19) 0.0211(19) 0.036(2) 0.0066(17) 0.0195(17) 0.0095(17)
C48A 0.039(3) 0.025(3) 0.036(3) 0.002(3) 0.017(3) 0.006(3)
C49 0.044(2) 0.023(2) 0.033(2) 0.0117(18) 0.0159(18) 0.0114(18)
C49A 0.031(3) 0.025(3) 0.038(3) 0.012(3) 0.012(3) 0.005(3)
C50 0.036(2) 0.021(2) 0.045(3) -0.006(2) 0.008(2) 0.0018(19)
C50A 0.034(3) 0.017(3) 0.027(3) 0.011(3) 0.013(3) 0.005(3)
C51 0.0243(13) 0.0137(13) 0.0216(14) -0.0014(12) 0.0062(11) -0.0037(12)
C52 0.0160(12) 0.0157(13) 0.0156(13) -0.0003(11) 0.0020(10) -0.0005(11)
C53 0.0185(13) 0.0169(13) 0.0184(13) -0.0004(12) 0.0061(11) -0.0023(11)
C54 0.0203(13) 0.0189(14) 0.0148(13) -0.0016(12) 0.0066(11) -0.0016(12)
C55 0.0117(12) 0.0142(13) 0.0142(13) 0.0003(11) 0.0014(10) 0.0019(11)
C56 0.0179(12) 0.0174(14) 0.0179(13) 0.0010(12) 0.0062(11) -0.0002(11)
C57 0.0195(13) 0.0205(14) 0.0157(13) -0.0027(12) 0.0024(11) -0.0026(12)
C58 0.0397(17) 0.0320(17) 0.0372(18) 0.0005(15) 0.0128(15) -0.0072(15)
C59 0.0438(18) 0.0372(19) 0.0384(18) 0.0006(16) 0.0221(15) -0.0069(16)
C60 0.0238(14) 0.0168(14) 0.0200(14) 0.0030(12) 0.0054(12) 0.0006(12)
C61 0.0218(13) 0.0138(13) 0.0230(14) 0.0009(12) 0.0099(11) 0.0016(11)
C62 0.0143(12) 0.0145(13) 0.0229(14) -0.0010(12) 0.0048(11) -0.0002(11)
C63 0.0176(12) 0.0132(13) 0.0190(13) 0.0010(11) 0.0062(11) 0.0007(11)
C64 0.0164(12) 0.0181(13) 0.0120(12) -0.0018(11) 0.0049(10) -0.0003(11)
C65 0.0144(12) 0.0129(12) 0.0177(13) -0.0002(11) 0.0055(10) 0.0028(11)
C66 0.0148(12) 0.0129(13) 0.0174(13) 0.0013(11) 0.0062(10) 0.0005(11)
C67 0.0152(12) 0.0141(13) 0.0179(13) -0.0009(11) 0.0062(10) 0.0012(11)
C68 0.0167(11) 0.0144(13) 0.0118(12) -0.0004(11) 0.0084(10) 0.0010(11)
C69 0.0151(12) 0.0147(12) 0.0137(12) 0.0007(11) 0.0067(10) 0.0023(11)
C70 0.0175(12) 0.0117(12) 0.0172(13) -0.0017(11) 0.0056(10) 0.0012(11)
C71 0.0150(12) 0.0190(14) 0.0174(13) 0.0005(12) 0.0062(10) 0.0008(11)
C72 0.0204(13) 0.0180(13) 0.0120(13) 0.0000(11) 0.0052(11) -0.0010(11)
C73 0.0189(12) 0.0169(13) 0.0127(12) -0.0022(11) 0.0028(10) 0.0011(11)
C74 0.0142(12) 0.0178(13) 0.0198(14) -0.0019(12) 0.0043(11) -0.0040(11)
C75 0.0195(13) 0.0135(13) 0.0160(13) 0.0003(11) 0.0035(11) -0.0010(11)
C76 0.0168(12) 0.0251(14) 0.0180(13) 0.0003(12) 0.0044(11) 0.0035(12)
C77 0.0287(16) 0.0272(16) 0.0304(17) 0.0021(14) 0.0045(14) 0.0070(14)
C78 0.0231(15) 0.0388(18) 0.0184(15) -0.0038(14) 0.0026(12) 0.0047(14)
C79 0.0177(13) 0.0364(17) 0.0227(15) 0.0033(14) 0.0055(12) 0.0041(13)
C80 0.0151(12) 0.0135(12) 0.0156(12) 0.0034(11) 0.0076(10) 0.0046(10)
C81 0.0196(13) 0.0140(13) 0.0147(13) -0.0013(11) 0.0021(11) -0.0013(11)
C82 0.0224(13) 0.0151(13) 0.0195(14) 0.0018(12) 0.0051(11) 0.0009(12)
C83 0.0227(14) 0.0208(14) 0.0241(15) 0.0011(13) 0.0056(12) 0.0069(12)
C84 0.0265(14) 0.0168(14) 0.0238(15) -0.0010(12) 0.0015(12) 0.0036(12)
C85 0.0278(15) 0.0160(14) 0.0240(15) 0.0074(12) 0.0045(12) -0.0012(12)
C86 0.0202(13) 0.0171(14) 0.0201(14) 0.0005(12) 0.0051(11) 0.0016(12)
C87 0.0353(16) 0.0170(15) 0.0428(18) 0.0045(14) 0.0072(14) 0.0031(14)
C88 0.0154(12) 0.0133(13) 0.0149(12) 0.0012(11) 0.0071(10) -0.0001(11)
C89 0.0139(12) 0.0144(13) 0.0141(12) 0.0022(11) 0.0015(10) 0.0000(11)
C90 0.0191(13) 0.0167(14) 0.0209(14) -0.0007(12) 0.0083(11) 0.0039(11)
C91 0.0181(13) 0.0189(14) 0.0218(14) -0.0018(12) 0.0066(11) -0.0050(12)
C92 0.0191(13) 0.0147(13) 0.0155(13) 0.0002(11) 0.0011(11) -0.0031(11)
C93 0.0218(13) 0.0128(13) 0.0206(14) -0.0034(12) 0.0073(11) 0.0000(11)
C94 0.0168(12) 0.0148(13) 0.0209(14) 0.0006(12) 0.0079(11) -0.0013(11)
C95 0.0278(13) 0.0163(13) 0.0202(13) 0.0005(11) 0.0030(11) -0.0057(12)
C96 0.045(2) 0.022(2) 0.030(2) -0.006(2) 0.012(2) -0.009(2)
C96A 0.037(3) 0.021(3) 0.031(3) 0.003(3) 0.004(3) -0.003(3)
C97 0.034(2) 0.020(2) 0.027(2) 0.0041(19) 0.0052(19) -0.004(2)
C97A 0.033(3) 0.025(3) 0.032(3) -0.003(3) 0.008(3) -0.009(3)
C98 0.039(2) 0.023(2) 0.036(2) 0.004(2) -0.003(2) -0.012(2)
C98A 0.033(3) 0.019(3) 0.024(3) -0.006(2) 0.011(2) -0.007(3)
C99 0.0122(11) 0.0164(13) 0.0149(13) -0.0005(11) 0.0036(10) -0.0001(11)
C100 0.0154(12) 0.0118(12) 0.0162(13) 0.0004(11) 0.0010(10) -0.0005(11)
C101 0.0219(13) 0.0205(14) 0.0139(13) -0.0022(12) 0.0040(11) 0.0021(12)
C102 0.0182(13) 0.0236(15) 0.0200(14) -0.0005(12) 0.0047(11) 0.0045(12)
C103 0.0157(12) 0.0140(13) 0.0177(13) 0.0021(11) 0.0025(11) -0.0009(11)
C104 0.0212(13) 0.0185(14) 0.0141(13) -0.0028(12) 0.0034(11) -0.0009(12)
C105 0.0166(12) 0.0155(13) 0.0205(14) -0.0021(12) 0.0049(11) 0.0005(11)
C106 0.0151(12) 0.0154(13) 0.0141(12) 0.0004(11) 0.0071(10) 0.0026(11)
C107 0.0132(12) 0.0139(13) 0.0188(13) 0.0030(11) 0.0052(10) -0.0023(11)
C108 0.0196(13) 0.0165(13) 0.0161(13) 0.0004(12) 0.0040(11) -0.0019(11)
C109 0.0205(13) 0.0160(13) 0.0186(14) 0.0000(12) 0.0045(11) 0.0010(12)
C110 0.0163(12) 0.0144(13) 0.0215(13) 0.0006(11) 0.0080(11) 0.0003(11)
C111 0.0182(12) 0.0175(13) 0.0144(13) 0.0032(11) 0.0039(11) 0.0006(11)
C112 0.0183(12) 0.0127(13) 0.0183(13) -0.0016(11) 0.0065(11) 0.0020(11)
C113 0.0226(13) 0.0198(14) 0.0238(14) 0.0051(12) 0.0121(11) 0.0061(12)
C114 0.0266(15) 0.0303(17) 0.0322(17) 0.0004(15) 0.0039(14) 0.0071(14)
C115 0.0370(16) 0.0230(16) 0.0441(18) 0.0149(14) 0.0226(14) 0.0113(14)
C116 0.0308(15) 0.0253(16) 0.0297(16) 0.0046(14) 0.0133(13) 0.0123(14)
C117 0.0222(14) 0.0219(15) 0.0270(16) 0.0008(13) 0.0044(12) -0.0039(12)
C118 0.0330(17) 0.0387(19) 0.0325(18) -0.0096(16) 0.0077(14) -0.0007(16)
C119 0.0260(15) 0.0362(18) 0.050(2) -0.0133(16) 0.0160(14) -0.0116(15)
C120 0.0366(17) 0.0386(19) 0.043(2) -0.0004(17) 0.0082(16) 0.0101(16)
C121 0.048(2) 0.040(2) 0.067(3) -0.003(2) 0.012(2) 0.0046(19)
C122 0.049(2) 0.049(2) 0.054(2) -0.005(2) 0.0176(18) 0.0044(19)
C123 0.074(3) 0.067(3) 0.053(3) 0.011(3) 0.020(3) 0.000(3)
C124 0.064(3) 0.050(3) 0.057(3) 0.000(3) 0.010(2) -0.001(3)
C125 0.074(3) 0.051(2) 0.051(2) -0.003(2) 0.024(2) -0.009(2)
C128 0.088(3) 0.118(4) 0.113(4) -0.040(3) 0.008(3) 0.022(3)
C129 0.078(3) 0.079(3) 0.123(4) -0.008(3) 0.023(3) 0.007(3)
C130 0.087(3) 0.112(4) 0.075(3) 0.005(3) 0.021(3) 0.019(3)
C131 0.067(3) 0.084(3) 0.093(3) -0.006(3) 0.025(2) -0.004(3)

loop_
_atom_type_symbol
_atom_type_description
_atom_type_scat_dispersion_real
_atom_type_scat_dispersion_imag
_atom_type_scat_source
C C 0.0033 0.0016 'International Tables Vol C Tables 4.2.6.8 and 6.1.1.4'
H H 0.0000 0.0000 'International Tables Vol C Tables 4.2.6.8 and 6.1.1.4'
N N 0.0061 0.0033 'International Tables Vol C Tables 4.2.6.8 and 6.1.1.4'
O O 0.0106 0.0060 'International Tables Vol C Tables 4.2.6.8 and 6.1.1.4'
Cd Cd -0.8075 1.2024 'International Tables Vol C Tables 4.2.6.8 and 6.1.1.4'

loop_
_geom_angle_atom_site_label_1
_geom_angle_atom_site_label_2
_geom_angle_atom_site_label_3
_geom_angle
_geom_angle_site_symmetry_1
_geom_angle_site_symmetry_3
O3 Cd1 O6 95.10(9) . .
O3 Cd1 O2 92.13(8) . .
O6 Cd1 O2 91.68(8) . .
O3 Cd1 O4 174.93(8) . .
O6 Cd1 O4 87.30(9) . .
O2 Cd1 O4 92.27(8) . .
O3 Cd1 O5 91.63(8) . .
O6 Cd1 O5 125.45(7) . .
O2 Cd1 O5 142.13(7) . .
O4 Cd1 O5 83.34(8) . .
O3 Cd1 O1 102.65(8) . .
O6 Cd1 O1 142.25(7) . .
O2 Cd1 O1 55.04(8) . .
O4 Cd1 O1 77.89(8) . .
O5 Cd1 O1 87.42(8) . .
O3 Cd1 O7 94.27(8) . .
O6 Cd1 O7 52.87(7) . .
O2 Cd1 O7 144.39(7) . .
O4 Cd1 O7 83.60(8) . .
O5 Cd1 O7 72.68(7) . .
O1 Cd1 O7 154.26(8) . .
O3 Cd1 C1 99.19(9) . .
O6 Cd1 C1 117.32(8) . .
O2 Cd1 C1 27.65(9) . .
O4 Cd1 C1 83.61(9) . .
O5 Cd1 C1 114.78(9) . .
O1 Cd1 C1 27.41(9) . .
O7 Cd1 C1 164.27(8) . .
O9 Cd2 O8 169.60(12) . .
O9 Cd2 O11 105.34(9) . .
O8 Cd2 O11 84.97(12) . .
O9 Cd2 O10 90.71(8) . .
O8 Cd2 O10 87.57(11) . .
O11 Cd2 O10 91.73(8) . .
O9 Cd2 O7 81.87(9) . .
O8 Cd2 O7 88.22(13) . .
O11 Cd2 O7 167.61(8) . .
O10 Cd2 O7 98.32(8) . .
O9 Cd2 O5 92.56(8) . .
O8 Cd2 O5 88.48(10) . .
O11 Cd2 O5 91.30(7) . .
O10 Cd2 O5 174.80(9) . .
O7 Cd2 O5 78.16(8) . .
O15 Cd3 O12 153.17(9) . .
O15 Cd3 O13 101.78(9) . .
O12 Cd3 O13 103.05(9) . .
O15 Cd3 O17 89.99(8) . .
O12 Cd3 O17 103.16(9) . .
O13 Cd3 O17 82.44(9) . .
O15 Cd3 O14 80.99(9) . .
O12 Cd3 O14 77.35(9) . .
O13 Cd3 O14 166.10(11) . .
O17 Cd3 O14 83.96(10) . .
O15 Cd3 O11 87.55(8) . .
O12 Cd3 O11 85.22(8) . .
O13 Cd3 O11 83.72(9) . .
O17 Cd3 O11 165.13(8) . .
O14 Cd3 O11 110.09(10) . .
C1 O1 Cd1 89.50(18) . .
C1 O2 Cd1 93.30(18) . .
Cd1 O3 H3A 125.9 . .
Cd1 O3 H3B 119.7 . .
H3A O3 H3B 107.9 . .
Cd1 O4 H4B 103.4 . .
Cd1 O4 H4A 89.0 . .
H4B O4 H4A 86.1 . .
Cd1 O5 Cd2 104.52(8) . .
C61 O6 Cd1 99.30(19) . .
C61 O7 Cd2 157.6(2) . .
C61 O7 Cd1 86.55(17) . .
Cd2 O7 Cd1 101.67(8) . .
Cd2 O8 H8A 117.3 . .
Cd2 O8 H8B 90.3 . .
H8A O8 H8B 120.5 . .
C39 O9 Cd2 128.89(19) 2_544 .
C117 O10 Cd2 123.8(2) . .
Cd2 O11 Cd3 157.83(11) . .
C60 O12 Cd3 122.6(2) . .
Cd3 O13 H13F 117(5) . .
Cd3 O13 H13G 121(4) . .
H13F O13 H13G 116(6) . .
C120 O14 Cd3 125.2(2) . .
C51 O15 Cd3 127.4(2) . .
C58 O17 Cd3 127.8(2) . .
C58 O17 H17 110.9 . .
Cd3 O17 H17 103.7 . .
H22A O22 H22B 119.4 . .
C131 O24 H24 109.5 . .
C129 O25 H25 112.4 . .
C117 N1 C119 120.7(3) . .
C117 N1 C118 120.9(3) . .
C119 N1 C118 118.4(3) . .
C120 N2 C121 119.1(4) . .
C120 N2 C122 123.1(4) . .
C121 N2 C122 117.8(4) . .
C125 N3 C124 122.3(6) . .
C125 N3 C123 120.3(5) . .
C124 N3 C123 117.1(6) . .
C0AA N3A C1AA 121.3(8) . .
C0AA N3A C2AA 124.9(10) . .
C1AA N3A C2AA 113.7(9) . .
O23A C0AA N3A 119.8(11) . .
O23A C0AA H0A 120.1 . .
N3A C0AA H0A 120.1 . .
O1 C1 O2 122.0(3) . .
O1 C1 C2 119.3(3) . .
O2 C1 C2 118.7(3) . .
O1 C1 Cd1 63.09(15) . .
O2 C1 Cd1 59.05(14) . .
C2 C1 Cd1 175.6(2) . .
N3A C1AA H1AC 109.5 . .
N3A C1AA H1AA 109.5 . .
H1AC C1AA H1AA 109.5 . .
N3A C1AA H1AB 109.5 . .
H1AC C1AA H1AB 109.5 . .
H1AA C1AA H1AB 109.5 . .
C3 C2 C7 119.5(3) . .
C3 C2 C1 119.2(3) . .
C7 C2 C1 121.2(3) . .
N3A C2AA H2AC 109.5 . .
N3A C2AA H2AB 109.5 . .
H2AC C2AA H2AB 109.5 . .
N3A C2AA H2AA 109.5 . .
H2AC C2AA H2AA 109.5 . .
H2AB C2AA H2AA 109.5 . .
C2 C3 C4 120.5(3) . .
C2 C3 H3 119.8 . .
C4 C3 H3 119.8 . .
C5 C4 C3 120.2(3) . .
C5 C4 H4 119.9 . .
C3 C4 H4 119.9 . .
C4 C5 C6 118.9(2) . .
C4 C5 C8 120.2(3) . .
C6 C5 C8 120.8(3) . .
C7 C6 C5 120.7(3) . .
C7 C6 H6 119.6 . .
C5 C6 H6 119.6 . .
C6 C7 C2 120.2(3) . .
C6 C7 H7 119.9 . .
C2 C7 H7 119.9 . .
C40 C8 C9 119.9(2) . .
C40 C8 C5 120.8(2) . .
C9 C8 C5 119.3(2) . .
C20 C9 C8 120.1(2) . .
C20 C9 C10 120.3(2) . .
C8 C9 C10 119.6(2) . .
C15 C10 C11 117.8(3) . .
C15 C10 C9 121.4(3) . .
C11 C10 C9 120.7(3) . .
C12 C11 C10 121.0(3) . .
C12 C11 H11 119.5 . .
C10 C11 H11 119.5 . .
C11 C12 C13 121.6(3) . .
C11 C12 H12 119.2 . .
C13 C12 H12 119.2 . .
C14 C13 C12 116.9(3) . .
C14 C13 C16 121.9(3) . .
C12 C13 C16 121.1(3) . .
C15 C14 C13 121.8(3) . .
C15 C14 H14 119.1 . .
C13 C14 H14 119.1 . .
C14 C15 C10 120.8(3) . .
C14 C15 H15 119.6 . .
C10 C15 H15 119.6 . .
C17 C16 C18A 136.1(6) . .
C17 C16 C17A 57.8(6) . .
C18A C16 C17A 111.8(7) . .
C17 C16 C13 111.0(4) . .
C18A C16 C13 111.6(5) . .
C17A C16 C13 114.1(5) . .
C17 C16 C19 114.2(5) . .
C17A C16 C19 131.7(5) . .
C13 C16 C19 112.7(3) . .
C17 C16 C18 108.7(5) . .
C18A C16 C18 68.0(6) . .
C17A C16 C18 52.1(5) . .
C13 C16 C18 106.9(4) . .
C19 C16 C18 102.7(4) . .
C18A C16 C19A 112.3(7) . .
C17A C16 C19A 101.1(6) . .
C13 C16 C19A 105.3(5) . .
C19 C16 C19A 77.5(5) . .
C18 C16 C19A 144.7(5) . .
C16 C17 H17A 109.5 . .
C16 C17 H17C 109.5 . .
C16 C17 H17B 109.5 . .
C16 C17A H17D 109.5 . .
C16 C17A H17F 109.5 . .
H17D C17A H17F 109.5 . .
C16 C17A H17E 109.5 . .
H17D C17A H17E 109.5 . .
H17F C17A H17E 109.5 . .
C16 C18 H18A 109.5 . .
C16 C18 H18C 109.5 . .
C16 C18 H18B 109.5 . .
C16 C18A H18E 109.5 . .
C16 C18A H18F 109.5 . .
H18E C18A H18F 109.5 . .
C16 C18A H18D 109.5 . .
H18E C18A H18D 109.5 . .
H18F C18A H18D 109.5 . .
C16 C19 H19B 109.5 . .
C16 C19 H19C 109.5 . .
C16 C19 H19A 109.5 . .
C16 C19A H19E 109.5 . .
C16 C19A H19F 109.5 . .
H19E C19A H19F 109.5 . .
C16 C19A H19D 109.5 . .
H19E C19A H19D 109.5 . .
H19F C19A H19D 109.5 . .
C9 C20 C21 120.3(3) . .
C9 C20 C55 120.0(2) . 2_544
C21 C20 C55 119.7(2) . 2_544
C20 C21 C32 119.5(2) . .
C20 C21 C22 122.5(2) . .
C32 C21 C22 117.9(2) . .
C23 C22 C27 117.4(3) . .
C23 C22 C21 120.8(3) . .
C27 C22 C21 121.5(3) . .
C22 C23 C24 121.4(3) . .
C22 C23 H23 119.3 . .
C24 C23 H23 119.3 . .
C25 C24 C23 121.2(3) . .
C25 C24 H24A 119.4 . .
C23 C24 H24A 119.4 . .
C24 C25 C26 117.4(3) . .
C24 C25 C28 122.6(3) . .
C26 C25 C28 119.9(3) . .
C27 C26 C25 121.4(3) . .
C27 C26 H26 119.3 . .
C25 C26 H26 119.3 . .
C26 C27 C22 121.2(3) . .
C26 C27 H27 119.4 . .
C22 C27 H27 119.4 . .
C31 C28 C30 110.3(3) . .
C31 C28 C29 107.2(3) . .
C30 C28 C29 108.4(3) . .
C31 C28 C25 108.6(3) . .
C30 C28 C25 109.7(3) . .
C29 C28 C25 112.6(3) . .
C28 C29 H29B 109.5 . .
C28 C29 H29C 109.5 . .
H29B C29 H29C 109.5 . .
C28 C29 H29A 109.5 . .
H29B C29 H29A 109.5 . .
H29C C29 H29A 109.5 . .
C28 C30 H30A 109.5 . .
C28 C30 H30C 109.5 . .
H30A C30 H30C 109.5 . .
C28 C30 H30B 109.5 . .
H30A C30 H30B 109.5 . .
H30C C30 H30B 109.5 . .
C28 C31 H31B 109.5 . .
C28 C31 H31C 109.5 . .
H31B C31 H31C 109.5 . .
C28 C31 H31A 109.5 . .
H31B C31 H31A 109.5 . .
H31C C31 H31A 109.5 . .
C40 C32 C21 120.1(2) . .
C40 C32 C33 120.2(2) . .
C21 C32 C33 119.7(2) . .
C38 C33 C34 118.4(3) . .
C38 C33 C32 121.8(3) . .
C34 C33 C32 119.8(3) . .
C35 C34 C33 120.9(3) . .
C35 C34 H34 119.5 . .
C33 C34 H34 119.5 . .
C36 C35 C34 120.2(3) . .
C36 C35 H35 119.9 . .
C34 C35 H35 119.9 . .
C35 C36 C37 119.7(3) . .
C35 C36 C39 120.3(3) . .
C37 C36 C39 120.0(3) . .
C38 C37 C36 119.4(3) . .
C38 C37 H37 120.3 . .
C36 C37 H37 120.3 . .
C33 C38 C37 121.1(3) . .
C33 C38 H38 119.4 . .
C37 C38 H38 119.4 . .
O18 C39 O9 125.0(3) . 2_554
O18 C39 C36 119.7(3) . .
O9 C39 C36 115.3(3) 2_554 .
C8 C40 C32 120.0(2) . .
C8 C40 C41 121.9(2) . .
C32 C40 C41 118.1(2) . .
C46 C41 C42 117.4(3) . .
C46 C41 C40 121.3(3) . .
C42 C41 C40 121.0(3) . .
C43 C42 C41 120.9(3) . .
C43 C42 H42 119.5 . .
C41 C42 H42 119.5 . .
C42 C43 C44 121.7(3) . .
C42 C43 H43 119.1 . .
C44 C43 H43 119.1 . .
C43 C44 C45 116.8(3) . .
C43 C44 C47 121.0(3) . .
C45 C44 C47 122.1(3) . .
C46 C45 C44 121.9(3) . .
C46 C45 H45 119.0 . .
C44 C45 H45 119.0 . .
C45 C46 C41 121.1(3) . .
C45 C46 H46 119.5 . .
C41 C46 H46 119.5 . .
C48A C47 C49 135.5(5) . .
C48A C47 C44 111.0(5) . .
C49 C47 C44 113.5(3) . .
C48A C47 C48 51.7(5) . .
C49 C47 C48 108.9(3) . .
C44 C47 C48 113.5(3) . .
C48A C47 C50A 115.1(7) . .
C49 C47 C50A 45.0(4) . .
C44 C47 C50A 111.7(5) . .
C48 C47 C50A 134.5(5) . .
C48A C47 C50 55.3(5) . .
C49 C47 C50 109.2(3) . .
C44 C47 C50 106.8(3) . .
C48 C47 C50 104.6(3) . .
C50A C47 C50 67.0(5) . .
C48A C47 C49A 113.2(7) . .
C49 C47 C49A 57.2(5) . .
C44 C47 C49A 103.1(5) . .
C48 C47 C49A 62.5(5) . .
C50A C47 C49A 101.8(6) . .
C50 C47 C49A 150.1(5) . .
C47 C48 H48B 109.5 . .
C47 C48 H48C 109.5 . .
C47 C48 H48A 109.5 . .
C47 C48A H48D 109.5 . .
C47 C48A H48F 109.5 . .
H48D C48A H48F 109.5 . .
C47 C48A H48E 109.5 . .
H48D C48A H48E 109.5 . .
H48F C48A H48E 109.5 . .
C47 C49 H49B 109.5 . .
C47 C49 H49C 109.5 . .
C47 C49 H49A 109.5 . .
C47 C49A H49E 109.5 . .
C47 C49A H49F 109.5 . .
H49E C49A H49F 109.5 . .
C47 C49A H49D 109.5 . .
H49E C49A H49D 109.5 . .
H49F C49A H49D 109.5 . .
C47 C50 H50A 109.5 . .
C47 C50 H50C 109.5 . .
C47 C50 H50B 109.5 . .
C47 C50A H50D 109.5 . .
C47 C50A H50F 109.5 . .
H50D C50A H50F 109.5 . .
C47 C50A H50E 109.5 . .
H50D C50A H50E 109.5 . .
H50F C50A H50E 109.5 . .
O16 C51 O15 124.6(3) . .
O16 C51 C52 117.7(3) . .
O15 C51 C52 117.7(3) . .
C57 C52 C53 119.2(3) . .
C57 C52 C51 120.6(3) . .
C53 C52 C51 120.2(3) . .
C52 C53 C54 119.9(3) . .
C52 C53 H53 120.0 . .
C54 C53 H53 120.0 . .
C55 C54 C53 121.0(3) . .
C55 C54 H54 119.5 . .
C53 C54 H54 119.5 . .
C54 C55 C56 118.7(3) . .
C54 C55 C20 121.2(3) . 2_554
C56 C55 C20 120.1(3) . 2_554
C57 C56 C55 120.0(3) . .
C57 C56 H56 120.0 . .
C55 C56 H56 120.0 . .
C52 C57 C56 121.1(3) . .
C52 C57 H57 119.5 . .
C56 C57 H57 119.5 . .
O17 C58 C59 111.1(3) . .
O17 C58 H58A 109.4 . .
C59 C58 H58A 109.4 . .
O17 C58 H58B 109.4 . .
C59 C58 H58B 109.4 . .
H58A C58 H58B 108.0 . .
C58 C59 H59C 109.5 . .
C58 C59 H59A 109.5 . .
H59C C59 H59A 109.5 . .
C58 C59 H59B 109.5 . .
H59C C59 H59B 109.5 . .
H59A C59 H59B 109.5 . .
O19 C60 O12 125.7(3) . .
O19 C60 C103 117.9(3) . 2_453
O12 C60 C103 116.4(3) . 2_453
O6 C61 O7 120.7(3) . .
O6 C61 C62 119.3(3) . .
O7 C61 C62 120.0(3) . .
C67 C62 C63 119.3(3) . .
C67 C62 C61 120.5(3) . .
C63 C62 C61 120.2(3) . .
C64 C63 C62 120.4(3) . .
C64 C63 H63 119.8 . .
C62 C63 H63 119.8 . .
C63 C64 C65 120.8(3) . .
C63 C64 H64 119.6 . .
C65 C64 H64 119.6 . .
C64 C65 C66 118.7(3) . .
C64 C65 C68 120.0(3) . .
C66 C65 C68 121.3(3) . .
C67 C66 C65 120.8(3) . .
C67 C66 H66 119.6 . .
C65 C66 H66 119.6 . .
C66 C67 C62 120.0(3) . .
C66 C67 H67 120.0 . .
C62 C67 H67 120.0 . .
C69 C68 C106 120.1(3) . .
C69 C68 C65 120.4(2) . .
C106 C68 C65 119.5(2) . .
C80 C69 C68 119.9(2) . .
C80 C69 C70 118.1(2) . .
C68 C69 C70 122.0(2) . .
C75 C70 C71 118.0(3) . .
C75 C70 C69 121.0(3) . .
C71 C70 C69 120.7(3) . .
C72 C71 C70 120.7(3) . .
C72 C71 H71 119.7 . .
C70 C71 H71 119.7 . .
C71 C72 C73 122.0(3) . .
C71 C72 H72 119.0 . .
C73 C72 H72 119.0 . .
C74 C73 C72 116.4(3) . .
C74 C73 C76 122.9(3) . .
C72 C73 C76 120.6(3) . .
C73 C74 C75 122.1(3) . .
C73 C74 H74 119.0 . .
C75 C74 H74 119.0 . .
C70 C75 C74 120.5(3) . .
C70 C75 H75 119.7 . .
C74 C75 H75 119.7 . .
C79 C76 C78 108.2(3) . .
C79 C76 C73 112.6(3) . .
C78 C76 C73 109.4(3) . .
C79 C76 C77 108.7(3) . .
C78 C76 C77 109.2(3) . .
C73 C76 C77 108.7(2) . .
C76 C77 H77A 109.5 . .
C76 C77 H77C 109.5 . .
H77A C77 H77C 109.5 . .
C76 C77 H77B 109.5 . .
H77A C77 H77B 109.5 . .
H77C C77 H77B 109.5 . .
C76 C78 H78B 109.5 . .
C76 C78 H78C 109.5 . .
H78B C78 H78C 109.5 . .
C76 C78 H78A 109.5 . .
H78B C78 H78A 109.5 . .
H78C C78 H78A 109.5 . .
C76 C79 H79A 109.5 . .
C76 C79 H79C 109.5 . .
H79A C79 H79C 109.5 . .
C76 C79 H79B 109.5 . .
H79A C79 H79B 109.5 . .
H79C C79 H79B 109.5 . .
C69 C80 C88 119.9(2) . .
C69 C80 C81 120.8(2) . .
C88 C80 C81 119.3(2) . .
C86 C81 C82 118.7(3) . .
C86 C81 C80 120.7(3) . .
C82 C81 C80 120.6(3) . .
C83 C82 C81 121.1(3) . .
C83 C82 H82 119.4 . .
C81 C82 H82 119.4 . .
C82 C83 C84 120.0(3) . .
C82 C83 H83 120.0 . .
C84 C83 H83 120.0 . .
C85 C84 C83 119.3(3) . .
C85 C84 C87 120.7(3) . .
C83 C84 C87 120.0(3) . .
C84 C85 C86 120.4(3) . .
C84 C85 H85 119.8 . .
C86 C85 H85 119.8 . .
C81 C86 C85 120.4(3) . .
C81 C86 H86 119.8 . .
C85 C86 H86 119.8 . .
O21 C87 O20 124.9(3) . .
O21 C87 C84 117.9(3) . .
O20 C87 C84 117.0(3) . .
C99 C88 C80 120.1(2) . .
C99 C88 C89 121.2(2) . .
C80 C88 C89 118.7(2) . .
C94 C89 C90 117.5(3) . .
C94 C89 C88 121.7(3) . .
C90 C89 C88 120.6(3) . .
C91 C90 C89 121.2(3) . .
C91 C90 H90 119.4 . .
C89 C90 H90 119.4 . .
C92 C91 C90 121.0(3) . .
C92 C91 H91 119.5 . .
C90 C91 H91 119.5 . .
C91 C92 C93 117.6(3) . .
C91 C92 C95 121.2(3) . .
C93 C92 C95 121.1(3) . .
C94 C93 C92 121.1(3) . .
C94 C93 H93 119.5 . .
C92 C93 H93 119.5 . .
C89 C94 C93 121.5(3) . .
C89 C94 H94 119.3 . .
C93 C94 H94 119.3 . .
C96 C95 C98A 47.8(4) . .
C96 C95 C98 108.9(4) . .
C98A C95 C98 64.4(4) . .
C96 C95 C97 108.8(4) . .
C98A C95 C97 139.3(4) . .
C98 C95 C97 108.7(4) . .
C96 C95 C97A 132.2(5) . .
C98A C95 C97A 108.5(5) . .
C98 C95 C97A 50.8(4) . .
C97 C95 C97A 58.9(4) . .
C96 C95 C92 113.4(3) . .
C98A C95 C92 111.4(4) . .
C98 C95 C92 108.1(3) . .
C97 C95 C92 108.8(3) . .
C97A C95 C92 114.1(4) . .
C96 C95 C96A 61.2(4) . .
C98A C95 C96A 107.7(5) . .
C98 C95 C96A 144.7(4) . .
C97 C95 C96A 53.1(5) . .
C97A C95 C96A 108.3(5) . .
C92 C95 C96A 106.6(4) . .
C95 C96 H96B 109.5 . .
C95 C96 H96C 109.5 . .
C95 C96 H96A 109.5 . .
C95 C96A H96E 109.5 . .
C95 C96A H96F 109.5 . .
H96E C96A H96F 109.5 . .
C95 C96A H96D 109.5 . .
H96E C96A H96D 109.5 . .
H96F C96A H96D 109.5 . .
C95 C97 H97A 109.5 . .
C95 C97 H97C 109.5 . .
C95 C97 H97B 109.5 . .
C95 C97A H97D 109.5 . .
C95 C97A H97F 109.5 . .
H97D C97A H97F 109.5 . .
C95 C97A H97E 109.5 . .
H97D C97A H97E 109.5 . .
H97F C97A H97E 109.5 . .
C95 C98 H98A 109.5 . .
C95 C98 H98C 109.5 . .
C95 C98 H98B 109.5 . .
C95 C98A H98E 109.5 . .
C95 C98A H98F 109.5 . .
H98E C98A H98F 109.5 . .
C95 C98A H98D 109.5 . .
H98E C98A H98D 109.5 . .
H98F C98A H98D 109.5 . .
C88 C99 C106 120.5(2) . .
C88 C99 C100 119.9(2) . .
C106 C99 C100 119.6(2) . .
C105 C100 C101 118.6(3) . .
C105 C100 C99 121.6(3) . .
C101 C100 C99 119.8(3) . .
C100 C101 C102 120.8(3) . .
C100 C101 H10 119.6 . .
C102 C101 H10 119.6 . .
C103 C102 C101 120.3(3) . .
C103 C102 H10A 119.9 . .
C101 C102 H10A 119.9 . .
C102 C103 C104 119.1(3) . .
C102 C103 C60 120.0(3) . 2_443
C104 C103 C60 120.8(3) . 2_443
C103 C104 C105 120.5(3) . .
C103 C104 H10B 119.7 . .
C105 C104 H10B 119.7 . .
C100 C105 C104 120.6(3) . .
C100 C105 H10C 119.7 . .
C104 C105 H10C 119.7 . .
C99 C106 C68 119.4(3) . .
C99 C106 C107 119.2(2) . .
C68 C106 C107 121.4(2) . .
C108 C107 C112 117.5(3) . .
C108 C107 C106 121.0(3) . .
C112 C107 C106 121.3(3) . .
C107 C108 C109 121.3(3) . .
C107 C108 H10D 119.3 . .
C109 C108 H10D 119.3 . .
C108 C109 C110 121.3(3) . .
C108 C109 H10E 119.3 . .
C110 C109 H10E 119.3 . .
C109 C110 C111 117.2(3) . .
C109 C110 C113 122.6(3) . .
C111 C110 C113 120.2(3) . .
C112 C111 C110 121.3(3) . .
C112 C111 H11A 119.3 . .
C110 C111 H11A 119.3 . .
C111 C112 C107 121.2(3) . .
C111 C112 H11B 119.4 . .
C107 C112 H11B 119.4 . .
C116 C113 C115 108.3(3) . .
C116 C113 C114 108.3(3) . .
C115 C113 C114 109.2(3) . .
C116 C113 C110 112.5(3) . .
C115 C113 C110 109.8(3) . .
C114 C113 C110 108.7(3) . .
C113 C114 H11C 109.5 . .
C113 C114 H11E 109.5 . .
H11C C114 H11E 109.5 . .
C113 C114 H11D 109.5 . .
H11C C114 H11D 109.5 . .
H11E C114 H11D 109.5 . .
C113 C115 H11G 109.5 . .
C113 C115 H11H 109.5 . .
H11G C115 H11H 109.5 . .
C113 C115 H11F 109.5 . .
H11G C115 H11F 109.5 . .
H11H C115 H11F 109.5 . .
C113 C116 H11J 109.5 . .
C113 C116 H11K 109.5 . .
H11J C116 H11K 109.5 . .
C113 C116 H11I 109.5 . .
H11J C116 H11I 109.5 . .
H11K C116 H11I 109.5 . .
O10 C117 N1 123.2(3) . .
O10 C117 H11L 118.4 . .
N1 C117 H11L 118.4 . .
N1 C118 H11M 109.5 . .
N1 C118 H11O 109.5 . .
H11M C118 H11O 109.5 . .
N1 C118 H11N 109.5 . .
H11M C118 H11N 109.5 . .
H11O C118 H11N 109.5 . .
N1 C119 H11Q 109.5 . .
N1 C119 H11R 109.5 . .
H11Q C119 H11R 109.5 . .
N1 C119 H11P 109.5 . .
H11Q C119 H11P 109.5 . .
H11R C119 H11P 109.5 . .
O14 C120 N2 121.5(4) . .
O14 C120 H12A 119.3 . .
N2 C120 H12A 119.3 . .
N2 C121 H12C 109.5 . .
N2 C121 H12D 109.5 . .
H12C C121 H12D 109.5 . .
N2 C121 H12B 109.5 . .
H12C C121 H12B 109.5 . .
H12D C121 H12B 109.5 . .
N2 C122 H12E 109.5 . .
N2 C122 H12G 109.5 . .
H12E C122 H12G 109.5 . .
N2 C122 H12F 109.5 . .
H12E C122 H12F 109.5 . .
H12G C122 H12F 109.5 . .
O23 C125 N3 123.7(6) . .
O23 C125 H12S 118.1 . .
N3 C125 H12S 118.1 . .
C129 C128 H12I 109.5 . .
C129 C128 H12H 109.5 . .
H12I C128 H12H 109.5 . .
C129 C128 H12J 109.5 . .
H12I C128 H12J 109.5 . .
H12H C128 H12J 109.5 . .
O25 C129 C128 101.3(6) . .
O25 C129 H12L 111.5 . .
C128 C129 H12L 111.5 . .
O25 C129 H12K 111.5 . .
C128 C129 H12K 111.5 . .
H12L C129 H12K 109.3 . .
C131 C130 H13C 109.5 . .
C131 C130 H13B 109.5 . .
H13C C130 H13B 109.5 . .
C131 C130 H13A 109.5 . .
H13C C130 H13A 109.5 . .
H13B C130 H13A 109.5 . .
O24 C131 C130 105.6(5) . .
O24 C131 H13D 110.6 . .
C130 C131 H13D 110.6 . .
O24 C131 H13E 110.6 . .
C130 C131 H13E 110.6 . .
H13D C131 H13E 108.8 . .

loop_
_geom_bond_atom_site_label_1
_geom_bond_atom_site_label_2
_geom_bond_distance
_geom_bond_site_symmetry_2
Cd1 O3 2.208(2) .
Cd1 O6 2.302(2) .
Cd1 O2 2.333(2) .
Cd1 O4 2.349(3) .
Cd1 O5 2.380(2) .
Cd1 O1 2.421(2) .
Cd1 O7 2.572(2) .
Cd1 C1 2.715(3) .
Cd2 O9 2.221(2) .
Cd2 O8 2.269(3) .
Cd2 O11 2.271(2) .
Cd2 O10 2.276(2) .
Cd2 O7 2.278(2) .
Cd2 O5 2.381(2) .
Cd3 O15 2.202(2) .
Cd3 O12 2.210(2) .
Cd3 O13 2.238(2) .
Cd3 O17 2.247(3) .
Cd3 O14 2.404(3) .
Cd3 O11 2.428(2) .
O1 C1 1.250(4) .
O2 C1 1.262(4) .
O3 H3A 0.8399 .
O3 H3B 0.8400 .
O4 H4B 0.8399 .
O4 H4A 0.8390 .
O6 C61 1.255(4) .
O7 C61 1.257(4) .
O8 H8A 0.8397 .
O8 H8B 0.8401 .
O9 C39 1.274(4) 2_544
O10 C117 1.252(4) .
O12 C60 1.263(4) .
O13 H13F 0.78(7) .
O13 H13G 0.88(7) .
O14 C120 1.269(5) .
O15 C51 1.269(4) .
O16 C51 1.252(4) .
O17 C58 1.428(4) .
O17 H17 0.8403 .
O18 C39 1.240(4) .
O19 C60 1.252(4) .
O20 C87 1.257(5) .
O21 C87 1.249(5) .
O22 H22A 0.8403 .
O22 H22B 0.8402 .
O23 C125 1.206(8) .
O23A C0AA 1.204(13) .
O24 C131 1.429(7) .
O24 H24 0.8400 .
O25 C129 1.437(8) .
O25 H25 0.8400 .
N1 C117 1.314(4) .
N1 C119 1.453(5) .
N1 C118 1.460(5) .
N2 C120 1.306(6) .
N2 C121 1.429(5) .
N2 C122 1.468(6) .
N3 C125 1.373(8) .
N3 C124 1.457(6) .
N3 C123 1.457(7) .
N3A C0AA 1.351(11) .
N3A C1AA 1.456(8) .
N3A C2AA 1.458(8) .
C0AA H0A 0.9500 .
C1 C2 1.506(4) .
C1AA H1AC 0.9800 .
C1AA H1AA 0.9800 .
C1AA H1AB 0.9800 .
C2 C3 1.388(5) .
C2 C7 1.389(4) .
C2AA H2AC 0.9800 .
C2AA H2AB 0.9800 .
C2AA H2AA 0.9800 .
C3 C4 1.394(4) .
C3 H3 0.9500 .
C4 C5 1.393(4) .
C4 H4 0.9500 .
C5 C6 1.400(4) .
C5 C8 1.503(4) .
C6 C7 1.385(4) .
C6 H6 0.9500 .
C7 H7 0.9500 .
C8 C40 1.397(4) .
C8 C9 1.415(4) .
C9 C20 1.399(4) .
C9 C10 1.501(4) .
C10 C15 1.387(4) .
C10 C11 1.395(4) .
C11 C12 1.382(4) .
C11 H11 0.9500 .
C12 C13 1.393(5) .
C12 H12 0.9500 .
C13 C14 1.391(5) .
C13 C16 1.530(5) .
C14 C15 1.385(4) .
C14 H14 0.9500 .
C15 H15 0.9500 .
C16 C17 1.468(8) .
C16 C18A 1.470(9) .
C16 C17A 1.511(9) .
C16 C19 1.538(7) .
C16 C18 1.585(8) .
C16 C19A 1.592(10) .
C17 H17A 0.9800 .
C17 H17C 0.9800 .
C17 H17B 0.9800 .
C17A H17D 0.9800 .
C17A H17F 0.9800 .
C17A H17E 0.9800 .
C18 H18A 0.9800 .
C18 H18C 0.9800 .
C18 H18B 0.9800 .
C18A H18E 0.9800 .
C18A H18F 0.9800 .
C18A H18D 0.9800 .
C19 H19B 0.9800 .
C19 H19C 0.9800 .
C19 H19A 0.9800 .
C19A H19E 0.9800 .
C19A H19F 0.9800 .
C19A H19D 0.9800 .
C20 C21 1.405(4) .
C20 C55 1.492(4) 2_544
C21 C32 1.415(4) .
C21 C22 1.496(4) .
C22 C23 1.390(4) .
C22 C27 1.400(4) .
C23 C24 1.393(4) .
C23 H23 0.9500 .
C24 C25 1.389(5) .
C24 H24A 0.9500 .
C25 C26 1.402(5) .
C25 C28 1.540(4) .
C26 C27 1.380(4) .
C26 H26 0.9500 .
C27 H27 0.9500 .
C28 C31 1.529(5) .
C28 C30 1.532(5) .
C28 C29 1.536(5) .
C29 H29B 0.9800 .
C29 H29C 0.9800 .
C29 H29A 0.9800 .
C30 H30A 0.9800 .
C30 H30C 0.9800 .
C30 H30B 0.9800 .
C31 H31B 0.9800 .
C31 H31C 0.9800 .
C31 H31A 0.9800 .
C32 C40 1.409(4) .
C32 C33 1.495(4) .
C33 C38 1.387(4) .
C33 C34 1.392(4) .
C34 C35 1.383(4) .
C34 H34 0.9500 .
C35 C36 1.379(5) .
C35 H35 0.9500 .
C36 C37 1.398(5) .
C36 C39 1.494(4) .
C37 C38 1.388(4) .
C37 H37 0.9500 .
C38 H38 0.9500 .
C39 O9 1.274(4) 2_554
C40 C41 1.496(4) .
C41 C46 1.392(4) .
C41 C42 1.394(4) .
C42 C43 1.388(4) .
C42 H42 0.9500 .
C43 C44 1.390(5) .
C43 H43 0.9500 .
C44 C45 1.391(4) .
C44 C47 1.533(4) .
C45 C46 1.381(4) .
C45 H45 0.9500 .
C46 H46 0.9500 .
C47 C48A 1.448(11) .
C47 C49 1.492(6) .
C47 C48 1.548(6) .
C47 C50A 1.564(10) .
C47 C50 1.572(5) .
C47 C49A 1.598(10) .
C48 H48B 0.9800 .
C48 H48C 0.9800 .
C48 H48A 0.9800 .
C48A H48D 0.9800 .
C48A H48F 0.9800 .
C48A H48E 0.9800 .
C49 H49B 0.9800 .
C49 H49C 0.9800 .
C49 H49A 0.9800 .
C49A H49E 0.9800 .
C49A H49F 0.9800 .
C49A H49D 0.9800 .
C50 H50A 0.9800 .
C50 H50C 0.9800 .
C50 H50B 0.9800 .
C50A H50D 0.9800 .
C50A H50F 0.9800 .
C50A H50E 0.9800 .
C51 C52 1.488(4) .
C52 C57 1.380(5) .
C52 C53 1.387(4) .
C53 C54 1.389(4) .
C53 H53 0.9500 .
C54 C55 1.384(4) .
C54 H54 0.9500 .
C55 C56 1.397(4) .
C55 C20 1.492(4) 2_554
C56 C57 1.382(4) .
C56 H56 0.9500 .
C57 H57 0.9500 .
C58 C59 1.480(6) .
C58 H58A 0.9900 .
C58 H58B 0.9900 .
C59 H59C 0.9800 .
C59 H59A 0.9800 .
C59 H59B 0.9800 .
C60 C103 1.501(4) 2_453
C61 C62 1.492(4) .
C62 C67 1.390(4) .
C62 C63 1.396(4) .
C63 C64 1.376(4) .
C63 H63 0.9500 .
C64 C65 1.392(4) .
C64 H64 0.9500 .
C65 C66 1.397(4) .
C65 C68 1.493(4) .
C66 C67 1.385(4) .
C66 H66 0.9500 .
C67 H67 0.9500 .
C68 C69 1.409(4) .
C68 C106 1.413(4) .
C69 C80 1.406(4) .
C69 C70 1.500(4) .
C70 C75 1.385(4) .
C70 C71 1.394(4) .
C71 C72 1.385(4) .
C71 H71 0.9500 .
C72 C73 1.394(4) .
C72 H72 0.9500 .
C73 C74 1.390(4) .
C73 C76 1.530(4) .
C74 C75 1.395(4) .
C74 H74 0.9500 .
C75 H75 0.9500 .
C76 C79 1.529(5) .
C76 C78 1.529(5) .
C76 C77 1.534(5) .
C77 H77A 0.9800 .
C77 H77C 0.9800 .
C77 H77B 0.9800 .
C78 H78B 0.9800 .
C78 H78C 0.9800 .
C78 H78A 0.9800 .
C79 H79A 0.9800 .
C79 H79C 0.9800 .
C79 H79B 0.9800 .
C80 C88 1.411(4) .
C80 C81 1.505(4) .
C81 C86 1.386(5) .
C81 C82 1.391(5) .
C82 C83 1.381(4) .
C82 H82 0.9500 .
C83 C84 1.388(5) .
C83 H83 0.9500 .
C84 C85 1.385(5) .
C84 C87 1.515(4) .
C85 C86 1.391(4) .
C85 H85 0.9500 .
C86 H86 0.9500 .
C88 C99 1.398(4) .
C88 C89 1.498(4) .
C89 C94 1.385(4) .
C89 C90 1.395(4) .
C90 C91 1.393(4) .
C90 H90 0.9500 .
C91 C92 1.389(5) .
C91 H91 0.9500 .
C92 C93 1.396(5) .
C92 C95 1.542(4) .
C93 C94 1.385(4) .
C93 H93 0.9500 .
C94 H94 0.9500 .
C95 C96 1.514(7) .
C95 C98A 1.522(8) .
C95 C98 1.531(6) .
C95 C97 1.535(6) .
C95 C97A 1.539(9) .
C95 C96A 1.556(8) .
C96 H96B 0.9800 .
C96 H96C 0.9800 .
C96 H96A 0.9800 .
C96A H96E 0.9800 .
C96A H96F 0.9800 .
C96A H96D 0.9800 .
C97 H97A 0.9800 .
C97 H97C 0.9800 .
C97 H97B 0.9800 .
C97A H97D 0.9800 .
C97A H97F 0.9800 .
C97A H97E 0.9800 .
C98 H98A 0.9800 .
C98 H98C 0.9800 .
C98 H98B 0.9800 .
C98A H98E 0.9800 .
C98A H98F 0.9800 .
C98A H98D 0.9800 .
C99 C106 1.408(4) .
C99 C100 1.497(4) .
C100 C105 1.384(4) .
C100 C101 1.391(4) .
C101 C102 1.391(4) .
C101 H10 0.9500 .
C102 C103 1.383(4) .
C102 H10A 0.9500 .
C103 C104 1.386(5) .
C103 C60 1.501(4) 2_443
C104 C105 1.394(4) .
C104 H10B 0.9500 .
C105 H10C 0.9500 .
C106 C107 1.499(4) .
C107 C108 1.384(4) .
C107 C112 1.398(4) .
C108 C109 1.392(4) .
C108 H10D 0.9500 .
C109 C110 1.393(4) .
C109 H10E 0.9500 .
C110 C111 1.396(4) .
C110 C113 1.539(4) .
C111 C112 1.386(4) .
C111 H11A 0.9500 .
C112 H11B 0.9500 .
C113 C116 1.522(5) .
C113 C115 1.531(5) .
C113 C114 1.533(4) .
C114 H11C 0.9800 .
C114 H11E 0.9800 .
C114 H11D 0.9800 .
C115 H11G 0.9800 .
C115 H11H 0.9800 .
C115 H11F 0.9800 .
C116 H11J 0.9800 .
C116 H11K 0.9800 .
C116 H11I 0.9800 .
C117 H11L 0.9500 .
C118 H11M 0.9800 .
C118 H11O 0.9800 .
C118 H11N 0.9800 .
C119 H11Q 0.9800 .
C119 H11R 0.9800 .
C119 H11P 0.9800 .
C120 H12A 0.9500 .
C121 H12C 0.9800 .
C121 H12D 0.9800 .
C121 H12B 0.9800 .
C122 H12E 0.9800 .
C122 H12G 0.9800 .
C122 H12F 0.9800 .
C123 H12N 0.9800 .
C123 H12O 0.9800 .
C123 H12M 0.9800 .
C124 H12P 0.9800 .
C124 H12R 0.9800 .
C124 H12Q 0.9800 .
C125 H12S 0.9500 .
C128 C129 1.449(9) .
C128 H12I 0.9800 .
C128 H12H 0.9800 .
C128 H12J 0.9800 .
C129 H12L 0.9900 .
C129 H12K 0.9900 .
C130 C131 1.453(8) .
C130 H13C 0.9800 .
C130 H13B 0.9800 .
C130 H13A 0.9800 .
C131 H13D 0.9900 .
C131 H13E 0.9900 .

loop_
_geom_hbond_atom_site_label_D
_geom_hbond_atom_site_label_H
_geom_hbond_atom_site_label_A
_geom_hbond_distance_DH
_geom_hbond_distance_HA
_geom_hbond_distance_DA
_geom_hbond_angle_DHA
_geom_hbond_site_symmetry_A
O3 H3A O22 0.84 1.90 2.693(4) 156.3 .
O3 H3B O20 0.84 1.80 2.635(4) 173.2 1_565
O4 H4B O9 0.84 1.86 2.704(3) 179.3 .
O4 H4A O24 0.84 2.07 2.910(4) 179.3 .
O8 H8A O25 0.84 1.96 2.433(7) 114.8 .
O8 H8A O20 0.84 2.49 3.325(5) 172.1 1_565
O8 H8B O19 0.84 2.29 3.080(5) 157.5 .
O8 H8B O11 0.84 2.55 3.067(5) 120.8 .
O17 H17 O6 0.84 1.80 2.599(3) 159.5 4
O22 H22A O23 0.84 1.69 2.527(7) 179.5 .
O22 H22A O23A 0.84 2.44 3.237(11) 159.1 .
O22 H22B O18 0.84 1.97 2.807(4) 179.4 3
O24 H24 O1 0.84 2.25 2.895(4) 133.3 .
O13 H13F O18 0.78(7) 1.88(7) 2.654(3) 169(7) 2_544
O13 H13G O2 0.88(7) 1.87(7) 2.735(4) 165(6) 4

loop_
_geom_torsion_atom_site_label_1
_geom_torsion_atom_site_label_2
_geom_torsion_atom_site_label_3
_geom_torsion_atom_site_label_4
_geom_torsion
_geom_torsion_site_symmetry_1
_geom_torsion_site_symmetry_4
O3 Cd1 O1 C1 85.58(19) . .
O6 Cd1 O1 C1 -30.4(3) . .
O2 Cd1 O1 C1 1.92(18) . .
O4 Cd1 O1 C1 -99.59(19) . .
O5 Cd1 O1 C1 176.67(19) . .
O7 Cd1 O1 C1 -144.6(2) . .
O3 Cd1 O2 C1 -105.88(19) . .
O6 Cd1 O2 C1 158.95(19) . .
O4 Cd1 O2 C1 71.59(19) . .
O5 Cd1 O2 C1 -10.5(2) . .
O1 Cd1 O2 C1 -1.91(17) . .
O7 Cd1 O2 C1 153.78(18) . .
O3 Cd1 O5 Cd2 -106.70(9) . .
O6 Cd1 O5 Cd2 -9.26(13) . .
O2 Cd1 O5 Cd2 157.73(10) . .
O4 Cd1 O5 Cd2 72.61(9) . .
O1 Cd1 O5 Cd2 150.71(9) . .
O7 Cd1 O5 Cd2 -12.74(8) . .
C1 Cd1 O5 Cd2 152.40(9) . .
O9 Cd2 O5 Cd1 -67.09(10) . .
O8 Cd2 O5 Cd1 102.55(13) . .
O11 Cd2 O5 Cd1 -172.51(9) . .
O7 Cd2 O5 Cd1 14.05(8) . .
O3 Cd1 O6 C61 95.8(2) . .
O2 Cd1 O6 C61 -171.9(2) . .
O4 Cd1 O6 C61 -79.7(2) . .
O5 Cd1 O6 C61 0.2(2) . .
O1 Cd1 O6 C61 -145.86(19) . .
O7 Cd1 O6 C61 4.33(18) . .
C1 Cd1 O6 C61 -161.08(19) . .
O9 Cd2 O7 C61 -28.4(5) . .
O8 Cd2 O7 C61 148.4(5) . .
O11 Cd2 O7 C61 -154.9(5) . .
O10 Cd2 O7 C61 61.2(5) . .
O5 Cd2 O7 C61 -122.7(5) . .
O9 Cd2 O7 Cd1 81.53(9) . .
O8 Cd2 O7 Cd1 -101.65(10) . .
O11 Cd2 O7 Cd1 -45.0(4) . .
O10 Cd2 O7 Cd1 171.06(8) . .
O5 Cd2 O7 Cd1 -12.83(7) . .
O3 Cd1 O7 C61 -97.45(19) . .
O6 Cd1 O7 C61 -4.27(18) . .
O2 Cd1 O7 C61 2.2(3) . .
O4 Cd1 O7 C61 87.18(19) . .
O5 Cd1 O7 C61 172.2(2) . .
O1 Cd1 O7 C61 131.2(2) . .
C1 Cd1 O7 C61 51.4(4) . .
O3 Cd1 O7 Cd2 103.55(10) . .
O6 Cd1 O7 Cd2 -163.28(13) . .
O2 Cd1 O7 Cd2 -156.78(11) . .
O4 Cd1 O7 Cd2 -71.83(9) . .
O5 Cd1 O7 Cd2 13.17(8) . .
O1 Cd1 O7 Cd2 -27.8(2) . .
C1 Cd1 O7 Cd2 -107.6(3) . .
O8 Cd2 O9 C39 126.5(6) . 2_544
O11 Cd2 O9 C39 -45.8(3) . 2_544
O10 Cd2 O9 C39 46.2(3) . 2_544
O7 Cd2 O9 C39 144.5(3) . 2_544
O5 Cd2 O9 C39 -137.9(3) . 2_544
O9 Cd2 O10 C117 -78.3(3) . .
O8 Cd2 O10 C117 112.0(3) . .
O11 Cd2 O10 C117 27.1(2) . .
O7 Cd2 O10 C117 -160.2(2) . .
O9 Cd2 O11 Cd3 39.0(3) . .
O8 Cd2 O11 Cd3 -139.6(3) . .
O10 Cd2 O11 Cd3 -52.2(3) . .
O7 Cd2 O11 Cd3 163.5(3) . .
O5 Cd2 O11 Cd3 132.0(3) . .
O15 Cd3 O11 Cd2 -131.3(3) . .
O12 Cd3 O11 Cd2 74.6(3) . .
O13 Cd3 O11 Cd2 -29.1(3) . .
O17 Cd3 O11 Cd2 -50.5(4) . .
O14 Cd3 O11 Cd2 149.3(2) . .
O15 Cd3 O12 C60 -36.0(3) . .
O13 Cd3 O12 C60 121.4(2) . .
O17 Cd3 O12 C60 -153.5(2) . .
O14 Cd3 O12 C60 -72.9(2) . .
O11 Cd3 O12 C60 39.0(2) . .
O15 Cd3 O14 C120 -5.1(4) . .
O12 Cd3 O14 C120 159.0(4) . .
O13 Cd3 O14 C120 -107.8(5) . .
O17 Cd3 O14 C120 -96.1(4) . .
O11 Cd3 O14 C120 78.9(4) . .
O12 Cd3 O15 C51 64.4(3) . .
O13 Cd3 O15 C51 -93.0(2) . .
O17 Cd3 O15 C51 -175.3(2) . .
O14 Cd3 O15 C51 100.8(3) . .
O11 Cd3 O15 C51 -9.9(2) . .
O15 Cd3 O17 C58 -40.6(2) . .
O12 Cd3 O17 C58 115.8(2) . .
O13 Cd3 O17 C58 -142.5(3) . .
O14 Cd3 O17 C58 40.3(2) . .
O11 Cd3 O17 C58 -121.0(3) . .
C1AA N3A C0AA O23A -179.5(15) . .
C2AA N3A C0AA O23A -3(3) . .
Cd1 O1 C1 O2 -3.4(3) . .
Cd1 O1 C1 C2 175.7(3) . .
Cd1 O2 C1 O1 3.6(3) . .
Cd1 O2 C1 C2 -175.6(2) . .
O3 Cd1 C1 O1 -99.78(19) . .
O6 Cd1 C1 O1 159.56(17) . .
O2 Cd1 C1 O1 -176.6(3) . .
O4 Cd1 C1 O1 75.95(19) . .
O5 Cd1 C1 O1 -3.7(2) . .
O7 Cd1 C1 O1 111.8(3) . .
O3 Cd1 C1 O2 76.83(19) . .
O6 Cd1 C1 O2 -23.8(2) . .
O4 Cd1 C1 O2 -107.44(19) . .
O5 Cd1 C1 O2 172.94(17) . .
O1 Cd1 C1 O2 176.6(3) . .
O7 Cd1 C1 O2 -71.6(4) . .
O1 C1 C2 C3 -14.2(4) . .
O2 C1 C2 C3 165.0(3) . .
O1 C1 C2 C7 167.1(3) . .
O2 C1 C2 C7 -13.7(4) . .
C7 C2 C3 C4 1.8(5) . .
C1 C2 C3 C4 -176.9(3) . .
C2 C3 C4 C5 -0.5(5) . .
C3 C4 C5 C6 -1.0(4) . .
C3 C4 C5 C8 175.2(3) . .
C4 C5 C6 C7 1.2(4) . .
C8 C5 C6 C7 -175.0(3) . .
C5 C6 C7 C2 0.0(5) . .
C3 C2 C7 C6 -1.5(5) . .
C1 C2 C7 C6 177.1(3) . .
C4 C5 C8 C40 63.8(4) . .
C6 C5 C8 C40 -120.1(3) . .
C4 C5 C8 C9 -114.5(3) . .
C6 C5 C8 C9 61.6(4) . .
C40 C8 C9 C20 3.2(5) . .
C5 C8 C9 C20 -178.5(3) . .
C40 C8 C9 C10 -177.6(3) . .
C5 C8 C9 C10 0.8(4) . .
C20 C9 C10 C15 63.3(4) . .
C8 C9 C10 C15 -116.0(3) . .
C20 C9 C10 C11 -119.8(3) . .
C8 C9 C10 C11 61.0(4) . .
C15 C10 C11 C12 0.5(4) . .
C9 C10 C11 C12 -176.5(3) . .
C10 C11 C12 C13 0.9(5) . .
C11 C12 C13 C14 -1.7(5) . .
C11 C12 C13 C16 175.4(3) . .
C12 C13 C14 C15 1.0(5) . .
C16 C13 C14 C15 -176.0(3) . .
C13 C14 C15 C10 0.4(5) . .
C11 C10 C15 C14 -1.1(4) . .
C9 C10 C15 C14 175.9(3) . .
C14 C13 C16 C17 116.9(5) . .
C12 C13 C16 C17 -59.9(6) . .
C14 C13 C16 C18A -52.1(7) . .
C12 C13 C16 C18A 131.0(7) . .
C14 C13 C16 C17A 179.9(6) . .
C12 C13 C16 C17A 3.1(7) . .
C14 C13 C16 C19 -12.6(6) . .
C12 C13 C16 C19 170.5(4) . .
C14 C13 C16 C18 -124.7(4) . .
C12 C13 C16 C18 58.5(5) . .
C14 C13 C16 C19A 70.0(6) . .
C12 C13 C16 C19A -106.9(6) . .
C8 C9 C20 C21 -0.9(5) . .
C10 C9 C20 C21 179.9(3) . .
C8 C9 C20 C55 -179.0(3) . 2_544
C10 C9 C20 C55 1.7(4) . 2_544
C9 C20 C21 C32 -1.3(5) . .
C55 C20 C21 C32 176.8(3) 2_544 .
C9 C20 C21 C22 -179.8(3) . .
C55 C20 C21 C22 -1.6(5) 2_544 .
C20 C21 C22 C23 67.4(4) . .
C32 C21 C22 C23 -111.1(3) . .
C20 C21 C22 C27 -119.1(3) . .
C32 C21 C22 C27 62.5(4) . .
C27 C22 C23 C24 -4.1(4) . .
C21 C22 C23 C24 169.7(3) . .
C22 C23 C24 C25 2.5(5) . .
C23 C24 C25 C26 1.1(5) . .
C23 C24 C25 C28 -174.8(3) . .
C24 C25 C26 C27 -2.9(5) . .
C28 C25 C26 C27 173.1(3) . .
C25 C26 C27 C22 1.2(5) . .
C23 C22 C27 C26 2.3(4) . .
C21 C22 C27 C26 -171.5(3) . .
C24 C25 C28 C31 115.1(4) . .
C26 C25 C28 C31 -60.7(4) . .
C24 C25 C28 C30 -124.3(4) . .
C26 C25 C28 C30 59.8(4) . .
C24 C25 C28 C29 -3.5(5) . .
C26 C25 C28 C29 -179.3(3) . .
C20 C21 C32 C40 1.3(4) . .
C22 C21 C32 C40 179.8(3) . .
C20 C21 C32 C33 -176.7(3) . .
C22 C21 C32 C33 1.8(4) . .
C40 C32 C33 C38 74.3(4) . .
C21 C32 C33 C38 -107.8(3) . .
C40 C32 C33 C34 -105.7(3) . .
C21 C32 C33 C34 72.3(4) . .
C38 C33 C34 C35 -3.1(4) . .
C32 C33 C34 C35 176.9(3) . .
C33 C34 C35 C36 3.0(4) . .
C34 C35 C36 C37 0.3(4) . .
C34 C35 C36 C39 179.0(3) . .
C35 C36 C37 C38 -3.4(4) . .
C39 C36 C37 C38 177.9(3) . .
C34 C33 C38 C37 0.0(4) . .
C32 C33 C38 C37 180.0(3) . .
C36 C37 C38 C33 3.2(4) . .
C35 C36 C39 O18 -138.8(3) . .
C37 C36 C39 O18 39.9(4) . .
C35 C36 C39 O9 39.0(4) . 2_554
C37 C36 C39 O9 -142.3(3) . 2_554
C9 C8 C40 C32 -3.2(4) . .
C5 C8 C40 C32 178.5(3) . .
C9 C8 C40 C41 177.6(3) . .
C5 C8 C40 C41 -0.7(4) . .
C21 C32 C40 C8 1.0(5) . .
C33 C32 C40 C8 179.0(3) . .
C21 C32 C40 C41 -179.7(3) . .
C33 C32 C40 C41 -1.8(4) . .
C8 C40 C41 C46 67.2(4) . .
C32 C40 C41 C46 -112.0(3) . .
C8 C40 C41 C42 -118.9(3) . .
C32 C40 C41 C42 61.8(4) . .
C46 C41 C42 C43 3.0(4) . .
C40 C41 C42 C43 -171.0(3) . .
C41 C42 C43 C44 0.1(4) . .
C42 C43 C44 C45 -3.0(4) . .
C42 C43 C44 C47 173.9(3) . .
C43 C44 C45 C46 2.8(4) . .
C47 C44 C45 C46 -174.0(3) . .
C44 C45 C46 C41 0.3(4) . .
C42 C41 C46 C45 -3.2(4) . .
C40 C41 C46 C45 170.8(3) . .
C43 C44 C47 C48A -125.1(6) . .
C45 C44 C47 C48A 51.5(6) . .
C43 C44 C47 C49 53.8(4) . .
C45 C44 C47 C49 -129.6(4) . .
C43 C44 C47 C48 178.8(3) . .
C45 C44 C47 C48 -4.6(4) . .
C43 C44 C47 C50A 4.8(5) . .
C45 C44 C47 C50A -178.5(5) . .
C43 C44 C47 C50 -66.5(4) . .
C45 C44 C47 C50 110.1(4) . .
C43 C44 C47 C49A 113.4(6) . .
C45 C44 C47 C49A -70.0(6) . .
Cd3 O15 C51 O16 13.4(4) . .
Cd3 O15 C51 C52 -164.62(19) . .
O16 C51 C52 C57 -174.8(3) . .
O15 C51 C52 C57 3.4(4) . .
O16 C51 C52 C53 2.9(4) . .
O15 C51 C52 C53 -178.9(3) . .
C57 C52 C53 C54 -1.1(4) . .
C51 C52 C53 C54 -178.8(3) . .
C52 C53 C54 C55 0.5(4) . .
C53 C54 C55 C56 1.1(4) . .
C53 C54 C55 C20 -179.9(3) . 2_554
C54 C55 C56 C57 -2.1(4) . .
C20 C55 C56 C57 178.9(3) 2_554 .
C53 C52 C57 C56 0.0(4) . .
C51 C52 C57 C56 177.8(3) . .
C55 C56 C57 C52 1.6(4) . .
Cd3 O17 C58 C59 170.5(2) . .
Cd3 O12 C60 O19 -20.0(4) . .
Cd3 O12 C60 C103 160.09(19) . 2_453
Cd1 O6 C61 O7 -8.2(3) . .
Cd1 O6 C61 C62 170.4(2) . .
Cd2 O7 C61 O6 120.0(5) . .
Cd1 O7 C61 O6 7.3(3) . .
Cd2 O7 C61 C62 -58.6(6) . .
Cd1 O7 C61 C62 -171.3(3) . .
O6 C61 C62 C67 22.1(4) . .
O7 C61 C62 C67 -159.3(3) . .
O6 C61 C62 C63 -156.5(3) . .
O7 C61 C62 C63 22.1(4) . .
C67 C62 C63 C64 -1.7(4) . .
C61 C62 C63 C64 176.9(3) . .
C62 C63 C64 C65 1.1(4) . .
C63 C64 C65 C66 0.4(4) . .
C63 C64 C65 C68 179.8(3) . .
C64 C65 C66 C67 -1.3(4) . .
C68 C65 C66 C67 179.2(3) . .
C65 C66 C67 C62 0.7(4) . .
C63 C62 C67 C66 0.8(4) . .
C61 C62 C67 C66 -177.8(3) . .
C64 C65 C68 C69 120.4(3) . .
C66 C65 C68 C69 -60.2(4) . .
C64 C65 C68 C106 -59.1(4) . .
C66 C65 C68 C106 120.3(3) . .
C106 C68 C69 C80 2.7(5) . .
C65 C68 C69 C80 -176.8(3) . .
C106 C68 C69 C70 -179.4(3) . .
C65 C68 C69 C70 1.1(5) . .
C80 C69 C70 C75 113.4(3) . .
C68 C69 C70 C75 -64.6(4) . .
C80 C69 C70 C71 -59.5(4) . .
C68 C69 C70 C71 122.5(3) . .
C75 C70 C71 C72 -3.0(4) . .
C69 C70 C71 C72 170.1(3) . .
C70 C71 C72 C73 -1.5(5) . .
C71 C72 C73 C74 4.4(4) . .
C71 C72 C73 C76 -173.2(3) . .
C72 C73 C74 C75 -2.9(4) . .
C76 C73 C74 C75 174.6(3) . .
C71 C70 C75 C74 4.4(4) . .
C69 C70 C75 C74 -168.6(3) . .
C73 C74 C75 C70 -1.5(5) . .
C74 C73 C76 C79 2.0(4) . .
C72 C73 C76 C79 179.4(3) . .
C74 C73 C76 C78 122.4(3) . .
C72 C73 C76 C78 -60.2(4) . .
C74 C73 C76 C77 -118.5(3) . .
C72 C73 C76 C77 58.9(4) . .
C68 C69 C80 C88 -2.4(5) . .
C70 C69 C80 C88 179.6(3) . .
C68 C69 C80 C81 177.6(3) . .
C70 C69 C80 C81 -0.4(4) . .
C69 C80 C81 C86 117.7(3) . .
C88 C80 C81 C86 -62.3(4) . .
C69 C80 C81 C82 -64.0(4) . .
C88 C80 C81 C82 116.0(3) . .
C86 C81 C82 C83 1.1(4) . .
C80 C81 C82 C83 -177.2(3) . .
C81 C82 C83 C84 0.8(5) . .
C82 C83 C84 C85 -2.6(5) . .
C82 C83 C84 C87 176.6(3) . .
C83 C84 C85 C86 2.6(5) . .
C87 C84 C85 C86 -176.7(3) . .
C82 C81 C86 C85 -1.2(4) . .
C80 C81 C86 C85 177.1(3) . .
C84 C85 C86 C81 -0.6(5) . .
C85 C84 C87 O21 -173.3(3) . .
C83 C84 C87 O21 7.4(5) . .
C85 C84 C87 O20 3.3(5) . .
C83 C84 C87 O20 -175.9(3) . .
C69 C80 C88 C99 0.2(5) . .
C81 C80 C88 C99 -179.9(3) . .
C69 C80 C88 C89 -179.6(3) . .
C81 C80 C88 C89 0.4(4) . .
C99 C88 C89 C94 114.1(3) . .
C80 C88 C89 C94 -66.2(4) . .
C99 C88 C89 C90 -71.0(4) . .
C80 C88 C89 C90 108.7(3) . .
C94 C89 C90 C91 3.7(4) . .
C88 C89 C90 C91 -171.3(3) . .
C89 C90 C91 C92 -0.2(4) . .
C90 C91 C92 C93 -3.4(4) . .
C90 C91 C92 C95 174.2(3) . .
C91 C92 C93 C94 3.3(4) . .
C95 C92 C93 C94 -174.2(3) . .
C90 C89 C94 C93 -3.8(4) . .
C88 C89 C94 C93 171.2(3) . .
C92 C93 C94 C89 0.2(4) . .
C91 C92 C95 C96 -178.3(3) . .
C93 C92 C95 C96 -0.9(4) . .
C91 C92 C95 C98A 129.7(4) . .
C93 C92 C95 C98A -52.9(5) . .
C91 C92 C95 C98 60.7(4) . .
C93 C92 C95 C98 -121.8(4) . .
C91 C92 C95 C97 -57.2(4) . .
C93 C92 C95 C97 120.3(4) . .
C91 C92 C95 C97A 6.4(5) . .
C93 C92 C95 C97A -176.2(4) . .
C91 C92 C95 C96A -113.1(5) . .
C93 C92 C95 C96A 64.4(5) . .
C80 C88 C99 C106 1.9(5) . .
C89 C88 C99 C106 -178.4(3) . .
C80 C88 C99 C100 -177.0(3) . .
C89 C88 C99 C100 2.7(5) . .
C88 C99 C100 C105 -72.5(4) . .
C106 C99 C100 C105 108.6(3) . .
C88 C99 C100 C101 109.9(3) . .
C106 C99 C100 C101 -69.0(4) . .
C105 C100 C101 C102 0.0(5) . .
C99 C100 C101 C102 177.7(3) . .
C100 C101 C102 C103 -2.7(5) . .
C101 C102 C103 C104 2.8(5) . .
C101 C102 C103 C60 -175.2(3) . 2_443
C102 C103 C104 C105 -0.4(5) . .
C60 C103 C104 C105 177.6(3) 2_443 .
C101 C100 C105 C104 2.5(4) . .
C99 C100 C105 C104 -175.2(3) . .
C103 C104 C105 C100 -2.3(5) . .
C88 C99 C106 C68 -1.6(5) . .
C100 C99 C106 C68 177.3(3) . .
C88 C99 C106 C107 -179.9(3) . .
C100 C99 C106 C107 -1.0(4) . .
C69 C68 C106 C99 -0.7(5) . .
C65 C68 C106 C99 178.8(3) . .
C69 C68 C106 C107 177.5(3) . .
C65 C68 C106 C107 -3.0(4) . .
C99 C106 C107 C108 117.1(3) . .
C68 C106 C107 C108 -61.1(4) . .
C99 C106 C107 C112 -58.9(4) . .
C68 C106 C107 C112 122.9(3) . .
C112 C107 C108 C109 3.4(4) . .
C106 C107 C108 C109 -172.8(3) . .
C107 C108 C109 C110 -1.0(5) . .
C108 C109 C110 C111 -2.1(4) . .
C108 C109 C110 C113 175.9(3) . .
C109 C110 C111 C112 2.8(4) . .
C113 C110 C111 C112 -175.2(3) . .
C110 C111 C112 C107 -0.5(4) . .
C108 C107 C112 C111 -2.6(4) . .
C106 C107 C112 C111 173.5(3) . .
C109 C110 C113 C116 1.9(4) . .
C111 C110 C113 C116 179.8(3) . .
C109 C110 C113 C115 122.6(3) . .
C111 C110 C113 C115 -59.5(4) . .
C109 C110 C113 C114 -118.0(3) . .
C111 C110 C113 C114 59.9(4) . .
Cd2 O10 C117 N1 -171.0(2) . .
C119 N1 C117 O10 -1.1(5) . .
C118 N1 C117 O10 -178.3(3) . .
Cd3 O14 C120 N2 -80.6(4) . .
C121 N2 C120 O14 178.3(3) . .
C122 N2 C120 O14 0.4(6) . .
C124 N3 C125 O23 0.4(12) . .
C123 N3 C125 O23 174.2(7) . .
